data_4075858
loop_
_publ_author_name
'Hu, Quan Yuan'
'Lu, Wei Xin'
'Tang, Hong Ding'
'Sung, Herman H. Y.'
'Wen, Ting Bin'
'Williams, Ian D.'
'Wong, George K. L.'
'Lin, Zhenyang'
'Jia, Guochen'

_publ_section_title
;
 Synthesis and Photophysical Properties of Trimetallic Acetylide Complexes
 with a 1,3,5-Triazine Core
;
_journal_issue 16
_journal_name_full Organometallics
_journal_page_first 3966
_journal_paper_doi 10.1021/om0502133
_journal_volume 24
_journal_year 2005
_chemical_formula_moiety 'C183 H156 Cl3 N3 P12 Ru3, (C6H6), (C6H14), 5 (CH2Cl2), 1.5(H2O)'
_chemical_formula_sum 'C200 H189 Cl13 N3 O1.5 P12 Ru3'
_chemical_formula_weight 3794.24
_chemical_name_systematic
; 
 ? 
;
_space_group_IT_number 2
_symmetry_cell_setting triclinic
_symmetry_space_group_name_Hall '-P 1'
_symmetry_space_group_name_H-M 'P -1'
_atom_sites_solution_hydrogens geom
_atom_sites_solution_primary direct
_atom_sites_solution_secondary difmap
_audit_creation_method SHELXL-97
_cell_angle_alpha 96.925(4)
_cell_angle_beta 103.277(4)
_cell_angle_gamma 90.856(4)
_cell_formula_units_Z 2
_cell_length_a 18.274(4)
_cell_length_b 18.582(4)
_cell_length_c 27.929(6)
_cell_measurement_reflns_used 4252
_cell_measurement_temperature 100(2)
_cell_measurement_theta_max 20.87
_cell_measurement_theta_min 2.28
_cell_volume 9154(3)
_computing_structure_refinement 'SHELXL-97 (Sheldrick, 1997)'
_computing_structure_solution 'SHELXS-97 (Sheldrick, 1990)'
_diffrn_ambient_temperature 100(2)
_diffrn_measured_fraction_theta_full 0.991
_diffrn_measured_fraction_theta_max 0.991
_diffrn_radiation_monochromator graphite
_diffrn_radiation_source 'fine-focus sealed tube'
_diffrn_radiation_type MoK\a
_diffrn_radiation_wavelength 0.71073
_diffrn_reflns_av_R_equivalents 0.0969
_diffrn_reflns_av_sigmaI/netI 0.1703
_diffrn_reflns_limit_h_max 21
_diffrn_reflns_limit_h_min -21
_diffrn_reflns_limit_k_max 22
_diffrn_reflns_limit_k_min -21
_diffrn_reflns_limit_l_max 32
_diffrn_reflns_limit_l_min -33
_diffrn_reflns_number 67316
_diffrn_reflns_theta_full 25.00
_diffrn_reflns_theta_max 25.00
_diffrn_reflns_theta_min 1.42
_exptl_absorpt_coefficient_mu 0.594
_exptl_absorpt_correction_T_max 1.00
_exptl_absorpt_correction_T_min 0.81
_exptl_absorpt_correction_type multi-scan
_exptl_absorpt_process_details SADABS
_exptl_crystal_colour orange
_exptl_crystal_density_diffrn 1.377
_exptl_crystal_density_method 'not measured'
_exptl_crystal_description plate
_exptl_crystal_F_000 3910
_exptl_crystal_size_max 0.40
_exptl_crystal_size_mid 0.30
_exptl_crystal_size_min 0.08
_refine_diff_density_max 1.221
_refine_diff_density_min -0.907
_refine_diff_density_rms 0.121
_refine_ls_extinction_method none
_refine_ls_goodness_of_fit_ref 0.988
_refine_ls_hydrogen_treatment constr
_refine_ls_matrix_type fullcycle
_refine_ls_number_parameters 2084
_refine_ls_number_reflns 31932
_refine_ls_number_restraints 33
_refine_ls_restrained_S_all 0.991
_refine_ls_R_factor_all 0.1604
_refine_ls_R_factor_gt 0.0724
_refine_ls_shift/su_max 0.008
_refine_ls_shift/su_mean 0.001
_refine_ls_structure_factor_coef Fsqd
_refine_ls_weighting_details 'calc w=1/[\s^2^(Fo^2^)+(0.0650P)^2^+0.0000P] where P=(Fo^2^+2Fc^2^)/3'
_refine_ls_weighting_scheme calc
_refine_ls_wR_factor_gt 0.1497
_refine_ls_wR_factor_ref 0.1713
_reflns_number_gt 16426
_reflns_number_total 31932
_reflns_threshold_expression >2sigma(I)
_cod_data_source_file om0502133si20050320_085320.cif
_cod_data_source_block hu13
_cod_depositor_comments
;
The following automatic conversions were performed:

'_symmetry_cell_setting' value 'Triclinic' changed to 'triclinic'
according to /home/saulius/struct/CIF-dictionaries/cif_core.dic
dictionary named 'cif_core.dic' version 2.4.1 from 2010-06-29.

Automatic conversion script
Id: cif_fix_values 1715 2011-07-08 13:25:40Z adriana 
;
_cod_original_sg_symbol_H-M P-1
_cod_original_formula_sum 'C200 H189 Cl13 N3 O1.50 P12 Ru3'
_cod_database_code 4075858

loop_
_symmetry_equiv_pos_as_xyz
'x, y, z'
'-x, -y, -z'

loop_
_atom_site_label
_atom_site_type_symbol
_atom_site_fract_x
_atom_site_fract_y
_atom_site_fract_z
_atom_site_U_iso_or_equiv
_atom_site_adp_type
_atom_site_occupancy
_atom_site_symmetry_multiplicity
_atom_site_calc_flag
_atom_site_refinement_flags
_atom_site_disorder_assembly
_atom_site_disorder_group
Ru1 Ru 0.672730(12) 0.506900(12) 0.193250(8) 0.02115(6) Uani 1 1 d . . .
Ru2 Ru -0.111700(12) -0.096550(12) 0.143380(8) 0.02094(6) Uani 1 1 d . . .
Ru3 Ru 0.723950(12) -0.257410(11) 0.537720(8) 0.01783(6) Uani 1 1 d . . .
Cl1 Cl 0.74695(4) 0.61336(4) 0.18225(3) 0.0286(2) Uani 1 1 d . . .
Cl2 Cl -0.24592(4) -0.13740(4) 0.10753(3) 0.0304(2) Uani 1 1 d . . .
Cl3 Cl 0.79152(4) -0.33382(3) 0.60085(2) 0.0240(2) Uani 1 1 d . . .
P11 P 0.75197(4) 0.45003(4) 0.14388(3) 0.0265(2) Uani 1 1 d . . .
P12 P 0.59230(4) 0.51542(4) 0.11451(3) 0.0258(2) Uani 1 1 d . . .
P13 P 0.59050(4) 0.56047(4) 0.23913(3) 0.0240(2) Uani 1 1 d . . .
P14 P 0.74959(4) 0.50087(4) 0.27253(3) 0.0255(2) Uani 1 1 d . . .
P21 P -0.08484(4) -0.08346(4) 0.06557(3) 0.0245(2) Uani 1 1 d . . .
P22 P -0.14941(4) 0.02396(4) 0.14101(3) 0.0249(2) Uani 1 1 d . . .
P23 P -0.13951(4) -0.10938(4) 0.22046(3) 0.0236(2) Uani 1 1 d . . .
P24 P -0.07752(4) -0.21826(4) 0.15029(3) 0.0225(2) Uani 1 1 d . . .
P31 P 0.80505(4) -0.26827(4) 0.48221(3) 0.0223(2) Uani 1 1 d . . .
P32 P 0.65104(4) -0.34615(4) 0.47772(3) 0.0204(2) Uani 1 1 d . . .
P33 P 0.63922(4) -0.24485(4) 0.58995(3) 0.0194(2) Uani 1 1 d . . .
P34 P 0.78676(4) -0.15708(4) 0.59284(3) 0.0206(2) Uani 1 1 d . . .
N1 N 0.51042(11) 0.08076(11) 0.31288(7) 0.0180(6) Uani 1 1 d . . .
N2 N 0.39612(11) 0.10086(11) 0.25644(8) 0.0222(7) Uani 1 1 d . . .
N3 N 0.40147(11) 0.00492(11) 0.30523(8) 0.0197(6) Uani 1 1 d . . .
C11 C 0.46903(14) 0.11632(13) 0.27826(9) 0.0182(7) Uani 1 1 d . . .
C12 C 0.50590(14) 0.17852(13) 0.26227(10) 0.0213(8) Uani 1 1 d . . .
C13 C 0.57305(13) 0.21154(14) 0.28995(10) 0.0212(8) Uani 1 1 d . . .
H13A H 0.5984 0.1931 0.3193 0.025 Uiso 1 1 calc R . .
C14 C 0.60342(15) 0.27077(14) 0.27528(10) 0.0246(8) Uani 1 1 d . . .
H14A H 0.6497 0.2928 0.2947 0.030 Uiso 1 1 calc R . .
C15 C 0.56745(14) 0.29970(13) 0.23194(10) 0.0203(8) Uani 1 1 d . . .
C16 C 0.50019(15) 0.26678(14) 0.20486(10) 0.0281(9) Uani 1 1 d . . .
H16A H 0.4747 0.2854 0.1756 0.034 Uiso 1 1 calc R . .
C17 C 0.46905(15) 0.20733(14) 0.21931(10) 0.0274(9) Uani 1 1 d . . .
H17A H 0.4224 0.1857 0.2001 0.033 Uiso 1 1 calc R . .
C18 C 0.59898(15) 0.36302(14) 0.21666(10) 0.0244(8) Uani 1 1 d . . .
C19 C 0.62281(15) 0.41604(14) 0.20459(10) 0.0227(8) Uani 1 1 d . . .
C21 C 0.36537(14) 0.04487(14) 0.27055(9) 0.0197(8) Uani 1 1 d . . .
C22 C 0.28547(14) 0.02501(14) 0.24735(9) 0.0206(8) Uani 1 1 d . . .
C23 C 0.23984(15) 0.07306(15) 0.22183(10) 0.0272(8) Uani 1 1 d . . .
H23A H 0.2605 0.1187 0.2180 0.033 Uiso 1 1 calc R . .
C24 C 0.16429(15) 0.05543(15) 0.20179(10) 0.0288(9) Uani 1 1 d . . .
H24A H 0.1328 0.0897 0.1856 0.035 Uiso 1 1 calc R . .
C25 C 0.13421(14) -0.01272(15) 0.20531(9) 0.0238(8) Uani 1 1 d . . .
C26 C 0.18107(15) -0.06140(14) 0.23025(9) 0.0236(8) Uani 1 1 d . . .
H26A H 0.1615 -0.1081 0.2327 0.028 Uiso 1 1 calc R . .
C27 C 0.25523(14) -0.04237(14) 0.25130(10) 0.0224(8) Uani 1 1 d . . .
H27A H 0.2863 -0.0757 0.2688 0.027 Uiso 1 1 calc R . .
C28 C 0.05618(16) -0.03497(14) 0.18311(10) 0.0254(8) Uani 1 1 d . . .
C29 C -0.00669(14) -0.05804(14) 0.16929(10) 0.0206(8) Uani 1 1 d . . .
C31 C 0.47352(14) 0.02539(13) 0.32583(9) 0.0175(7) Uani 1 1 d . . .
C32 C 0.51461(14) -0.01757(13) 0.36270(9) 0.0212(8) Uani 1 1 d . . .
C33 C 0.47715(15) -0.07125(14) 0.38064(10) 0.0256(8) Uani 1 1 d . . .
H33A H 0.4243 -0.0790 0.3682 0.031 Uiso 1 1 calc R . .
C34 C 0.51355(15) -0.11283(14) 0.41526(9) 0.0220(8) Uani 1 1 d . . .
H34A H 0.4860 -0.1482 0.4267 0.026 Uiso 1 1 calc R . .
C35 C 0.59146(15) -0.10301(14) 0.43373(10) 0.0232(8) Uani 1 1 d . . .
C36 C 0.62964(14) -0.04736(14) 0.41736(9) 0.0202(8) Uani 1 1 d . . .
H36A H 0.6822 -0.0386 0.4302 0.024 Uiso 1 1 calc R . .
C37 C 0.59120(15) -0.00571(14) 0.38284(10) 0.0241(8) Uani 1 1 d . . .
H37A H 0.6177 0.0318 0.3727 0.029 Uiso 1 1 calc R . .
C38 C 0.63301(14) -0.14927(14) 0.46762(9) 0.0214(8) Uani 1 1 d . . .
C39 C 0.66713(14) -0.19018(13) 0.49409(9) 0.0189(8) Uani 1 1 d . . .
C101 C 0.72058(15) 0.48322(15) 0.08376(10) 0.0308(9) Uani 1 1 d . . .
H10A H 0.7338 0.5357 0.0868 0.037 Uiso 1 1 calc R . .
H10B H 0.7456 0.4573 0.0593 0.037 Uiso 1 1 calc R . .
C102 C 0.63530(16) 0.47001(16) 0.06660(10) 0.0323(9) Uani 1 1 d . . .
H10C H 0.6222 0.4173 0.0614 0.039 Uiso 1 1 calc R . .
H10D H 0.6165 0.4897 0.0349 0.039 Uiso 1 1 calc R . .
C103 C 0.61169(15) 0.51976(14) 0.29754(9) 0.0255(8) Uani 1 1 d . . .
H10E H 0.5837 0.5437 0.3210 0.031 Uiso 1 1 calc R . .
H10F H 0.5968 0.4674 0.2911 0.031 Uiso 1 1 calc R . .
C104 C 0.69546(15) 0.53034(15) 0.31907(10) 0.0267(9) Uani 1 1 d . . .
H10G H 0.7100 0.5022 0.3475 0.032 Uiso 1 1 calc R . .
H10H H 0.7080 0.5823 0.3315 0.032 Uiso 1 1 calc R . .
C111 C 0.85406(15) 0.46791(15) 0.15938(10) 0.0288(9) Uani 1 1 d . . .
C112 C 0.88618(17) 0.52347(17) 0.14026(11) 0.0410(10) Uani 1 1 d . . .
H11A H 0.8554 0.5547 0.1205 0.049 Uiso 1 1 calc R . .
C113 C 0.96504(18) 0.53206(18) 0.15083(13) 0.0528(12) Uani 1 1 d . . .
H11B H 0.9874 0.5687 0.1372 0.063 Uiso 1 1 calc R . .
C114 C 1.01033(18) 0.48904(18) 0.18025(13) 0.0533(12) Uani 1 1 d . . .
H11C H 1.0634 0.4975 0.1880 0.064 Uiso 1 1 calc R . .
C115 C 0.97933(17) 0.43320(17) 0.19875(12) 0.0446(11) Uani 1 1 d . . .
H11D H 1.0104 0.4015 0.2179 0.053 Uiso 1 1 calc R . .
C116 C 0.90080(16) 0.42473(17) 0.18843(11) 0.0375(10) Uani 1 1 d . . .
H11E H 0.8789 0.3877 0.2020 0.045 Uiso 1 1 calc R . .
C121 C 0.74599(16) 0.35206(15) 0.12074(10) 0.0278(9) Uani 1 1 d . . .
C122 C 0.68421(17) 0.30938(15) 0.12144(11) 0.0364(10) Uani 1 1 d . . .
H12A H 0.6481 0.3286 0.1386 0.044 Uiso 1 1 calc R . .
C123 C 0.67367(19) 0.23823(15) 0.09738(11) 0.0417(11) Uani 1 1 d . . .
H12B H 0.6305 0.2096 0.0981 0.050 Uiso 1 1 calc R . .
C124 C 0.72662(18) 0.20932(17) 0.07236(12) 0.0442(11) Uani 1 1 d . . .
H12C H 0.7197 0.1612 0.0556 0.053 Uiso 1 1 calc R . .
C125 C 0.78869(18) 0.25149(16) 0.07245(11) 0.0389(10) Uani 1 1 d . . .
H12D H 0.8256 0.2318 0.0562 0.047 Uiso 1 1 calc R . .
C126 C 0.79872(18) 0.32231(15) 0.09570(11) 0.0367(10) Uani 1 1 d . . .
H12E H 0.8417 0.3509 0.0946 0.044 Uiso 1 1 calc R . .
C131 C 0.57631(16) 0.60597(16) 0.09562(10) 0.0325(9) Uani 1 1 d . . .
C132 C 0.5602(2) 0.61797(19) 0.04754(12) 0.0630(12) Uani 1 1 d . . .
H13B H 0.5552 0.5781 0.0221 0.076 Uiso 1 1 calc R . .
C133 C 0.5511(3) 0.6873(2) 0.03511(14) 0.0977(17) Uani 1 1 d . . .
H13C H 0.5370 0.6950 0.0013 0.117 Uiso 1 1 calc R . .
C134 C 0.5626(2) 0.7464(2) 0.07250(15) 0.0845(16) Uani 1 1 d . . .
H13D H 0.5616 0.7945 0.0641 0.101 Uiso 1 1 calc R . .
C135 C 0.5754(2) 0.73489(18) 0.12095(13) 0.0634(13) Uani 1 1 d . . .
H13E H 0.5786 0.7743 0.1465 0.076 Uiso 1 1 calc R . .
C136 C 0.58348(18) 0.66475(16) 0.13193(11) 0.0428(10) Uani 1 1 d . . .
H13F H 0.5944 0.6565 0.1657 0.051 Uiso 1 1 calc R . .
C141 C 0.49761(17) 0.47138(17) 0.09700(10) 0.0370(10) Uani 1 1 d . . .
C142 C 0.48858(18) 0.39755(17) 0.10015(10) 0.0412(10) Uani 1 1 d . . .
H14B H 0.5318 0.3708 0.1113 0.049 Uiso 1 1 calc R . .
C143 C 0.41860(18) 0.3624(2) 0.08744(11) 0.0536(11) Uani 1 1 d . . .
H14C H 0.4134 0.3119 0.0894 0.064 Uiso 1 1 calc R . .
C144 C 0.35742(18) 0.4013(2) 0.07214(12) 0.0624(13) Uani 1 1 d . . .
H14D H 0.3089 0.3775 0.0631 0.075 Uiso 1 1 calc R . .
C145 C 0.36399(19) 0.4749(2) 0.06939(12) 0.0529(12) Uani 1 1 d . . .
H14E H 0.3200 0.5008 0.0587 0.064 Uiso 1 1 calc R . .
C146 C 0.43343(16) 0.5113(2) 0.08186(12) 0.0460(11) Uani 1 1 d . . .
H14F H 0.4378 0.5620 0.0803 0.055 Uiso 1 1 calc R . .
C151 C 0.59618(15) 0.65639(14) 0.26586(10) 0.0262(9) Uani 1 1 d . . .
C152 C 0.65020(17) 0.70527(15) 0.25967(11) 0.0334(9) Uani 1 1 d . . .
H15A H 0.6845 0.6903 0.2399 0.040 Uiso 1 1 calc R . .
C153 C 0.65402(19) 0.77745(15) 0.28286(10) 0.0413(10) Uani 1 1 d . . .
H15B H 0.6922 0.8104 0.2794 0.050 Uiso 1 1 calc R . .
C154 C 0.60356(18) 0.80102(16) 0.31043(11) 0.0405(10) Uani 1 1 d . . .
H15C H 0.6062 0.8500 0.3253 0.049 Uiso 1 1 calc R . .
C155 C 0.54852(17) 0.75228(14) 0.31637(11) 0.0336(9) Uani 1 1 d . . .
H15D H 0.5131 0.7682 0.3350 0.040 Uiso 1 1 calc R . .
C156 C 0.54546(16) 0.68155(15) 0.29536(10) 0.0283(9) Uani 1 1 d . . .
H15E H 0.5087 0.6485 0.3006 0.034 Uiso 1 1 calc R . .
C161 C 0.48895(15) 0.54610(14) 0.21654(10) 0.0249(8) Uani 1 1 d . . .
C162 C 0.44359(17) 0.59982(17) 0.19837(10) 0.0382(10) Uani 1 1 d . . .
H16B H 0.4661 0.6453 0.1961 0.046 Uiso 1 1 calc R . .
C163 C 0.36728(18) 0.58960(19) 0.18349(12) 0.0478(11) Uani 1 1 d . . .
H16C H 0.3375 0.6281 0.1716 0.057 Uiso 1 1 calc R . .
C164 C 0.33257(18) 0.52287(19) 0.18555(12) 0.0488(12) Uani 1 1 d . . .
H16D H 0.2794 0.5157 0.1754 0.059 Uiso 1 1 calc R . .
C165 C 0.37639(16) 0.46825(18) 0.20233(11) 0.0382(10) Uani 1 1 d . . .
H16E H 0.3540 0.4223 0.2036 0.046 Uiso 1 1 calc R . .
C166 C 0.45310(15) 0.47992(16) 0.21746(10) 0.0340(10) Uani 1 1 d . . .
H16F H 0.4828 0.4412 0.2290 0.041 Uiso 1 1 calc R . .
C171 C 0.78187(16) 0.41334(16) 0.29021(11) 0.0323(9) Uani 1 1 d . . .
C172 C 0.81021(18) 0.40425(18) 0.34010(12) 0.0487(12) Uani 1 1 d . . .
H17B H 0.8144 0.4446 0.3651 0.058 Uiso 1 1 calc R . .
C173 C 0.8321(2) 0.3371(2) 0.35318(13) 0.0624(13) Uani 1 1 d . . .
H17C H 0.8497 0.3302 0.3870 0.075 Uiso 1 1 calc R . .
C174 C 0.8276(2) 0.27964(18) 0.31525(13) 0.0601(13) Uani 1 1 d . . .
H17D H 0.8426 0.2333 0.3239 0.072 Uiso 1 1 calc R . .
C175 C 0.80289(17) 0.28734(17) 0.26710(12) 0.0421(11) Uani 1 1 d . . .
H17E H 0.8023 0.2477 0.2421 0.051 Uiso 1 1 calc R . .
C176 C 0.77849(14) 0.35363(15) 0.25463(11) 0.0284(9) Uani 1 1 d . . .
H17F H 0.7587 0.3588 0.2207 0.034 Uiso 1 1 calc R . .
C181 C 0.83344(16) 0.56002(17) 0.29335(10) 0.0347(10) Uani 1 1 d . . .
C182 C 0.82722(19) 0.63541(17) 0.30505(12) 0.0502(11) Uani 1 1 d . . .
H18A H 0.7786 0.6530 0.3049 0.060 Uiso 1 1 calc R . .
C183 C 0.8873(2) 0.68498(19) 0.31660(12) 0.0557(13) Uani 1 1 d . . .
H18B H 0.8807 0.7351 0.3252 0.067 Uiso 1 1 calc R . .
C184 C 0.9564(2) 0.65967(19) 0.31525(13) 0.0666(14) Uani 1 1 d . . .
H18C H 0.9985 0.6932 0.3236 0.080 Uiso 1 1 calc R . .
C185 C 0.9674(2) 0.5896(2) 0.30264(15) 0.0766(15) Uani 1 1 d . . .
H18D H 1.0161 0.5742 0.3007 0.092 Uiso 1 1 calc R . .
C186 C 0.9033(2) 0.5370(2) 0.29181(14) 0.0651(14) Uani 1 1 d . . .
H18E H 0.9105 0.4868 0.2837 0.078 Uiso 1 1 calc R . .
C201 C -0.08005(15) 0.01475(14) 0.06318(10) 0.0279(9) Uani 1 1 d . . .
H20A H -0.0335 0.0371 0.0861 0.034 Uiso 1 1 calc R . .
H20B H -0.0796 0.0246 0.0292 0.034 Uiso 1 1 calc R . .
C202 C -0.14934(15) 0.04629(15) 0.07845(10) 0.0296(9) Uani 1 1 d . . .
H20C H -0.1957 0.0255 0.0545 0.035 Uiso 1 1 calc R . .
H20D H -0.1480 0.0996 0.0786 0.035 Uiso 1 1 calc R . .
C203 C -0.17613(15) -0.20299(14) 0.21318(10) 0.0250(8) Uani 1 1 d . . .
H20E H -0.1878 -0.2142 0.2445 0.030 Uiso 1 1 calc R . .
H20F H -0.2229 -0.2103 0.1866 0.030 Uiso 1 1 calc R . .
C204 C -0.11675(14) -0.25183(14) 0.19992(9) 0.0236(8) Uani 1 1 d . . .
H20G H -0.1390 -0.3016 0.1884 0.028 Uiso 1 1 calc R . .
H20H H -0.0757 -0.2539 0.2297 0.028 Uiso 1 1 calc R . .
C211 C 0.00396(16) -0.11066(16) 0.05166(10) 0.0326(9) Uani 1 1 d . . .
C212 C 0.00808(17) -0.17661(17) 0.02130(11) 0.0407(10) Uani 1 1 d . . .
H21A H -0.0366 -0.2051 0.0060 0.049 Uiso 1 1 calc R . .
C213 C 0.07522(18) -0.19947(18) 0.01381(13) 0.0522(12) Uani 1 1 d . . .
H21B H 0.0770 -0.2436 -0.0069 0.063 Uiso 1 1 calc R . .
C214 C 0.14153(18) -0.15896(19) 0.03618(12) 0.0567(12) Uani 1 1 d . . .
H21C H 0.1884 -0.1761 0.0315 0.068 Uiso 1 1 calc R . .
C215 C 0.13900(17) -0.09413(17) 0.06506(11) 0.0438(11) Uani 1 1 d . . .
H21D H 0.1842 -0.0662 0.0800 0.053 Uiso 1 1 calc R . .
C216 C 0.07180(15) -0.06938(15) 0.07255(10) 0.0331(9) Uani 1 1 d . . .
H21E H 0.0708 -0.0240 0.0920 0.040 Uiso 1 1 calc R . .
C221 C -0.15058(16) -0.11781(16) 0.00656(10) 0.0320(9) Uani 1 1 d . . .
C222 C -0.19673(17) -0.17803(16) 0.00314(11) 0.0371(10) Uani 1 1 d . . .
H22A H -0.1961 -0.2013 0.0317 0.044 Uiso 1 1 calc R . .
C223 C -0.2441(2) -0.20495(19) -0.04168(12) 0.0591(13) Uani 1 1 d . . .
H22B H -0.2758 -0.2467 -0.0436 0.071 Uiso 1 1 calc R . .
C224 C -0.2462(2) -0.1717(2) -0.08445(13) 0.0709(15) Uani 1 1 d . . .
H22C H -0.2789 -0.1903 -0.1153 0.085 Uiso 1 1 calc R . .
C225 C -0.2012(2) -0.1132(2) -0.08069(13) 0.0808(16) Uani 1 1 d . . .
H22D H -0.2022 -0.0892 -0.1090 0.097 Uiso 1 1 calc R . .
C226 C -0.1529(2) -0.0871(2) -0.03572(12) 0.0704(13) Uani 1 1 d . . .
H22E H -0.1202 -0.0463 -0.0343 0.084 Uiso 1 1 calc R . .
C231 C -0.24210(16) 0.05251(15) 0.14814(11) 0.0327(9) Uani 1 1 d . . .
C232 C -0.30765(16) 0.02804(15) 0.11157(11) 0.0362(10) Uani 1 1 d . . .
H23B H -0.3037 -0.0046 0.0835 0.043 Uiso 1 1 calc R . .
C233 C -0.37734(17) 0.05112(16) 0.11630(12) 0.0443(11) Uani 1 1 d . . .
H23C H -0.4213 0.0344 0.0916 0.053 Uiso 1 1 calc R . .
C234 C -0.38268(18) 0.09830(17) 0.15690(13) 0.0517(12) Uani 1 1 d . . .
H23D H -0.4308 0.1145 0.1597 0.062 Uiso 1 1 calc R . .
C235 C -0.32062(17) 0.12285(17) 0.19363(12) 0.0474(11) Uani 1 1 d . . .
H23E H -0.3260 0.1546 0.2218 0.057 Uiso 1 1 calc R . .
C236 C -0.24970(17) 0.10089(15) 0.18921(11) 0.0372(10) Uani 1 1 d . . .
H23F H -0.2063 0.1187 0.2140 0.045 Uiso 1 1 calc R . .
C241 C -0.08730(15) 0.09483(15) 0.18249(11) 0.0292(9) Uani 1 1 d . . .
C242 C -0.04482(15) 0.08113(15) 0.22814(10) 0.0278(9) Uani 1 1 d . . .
H24B H -0.0468 0.0338 0.2375 0.033 Uiso 1 1 calc R . .
C243 C 0.00010(16) 0.13487(16) 0.26012(11) 0.0364(10) Uani 1 1 d . . .
H24C H 0.0279 0.1243 0.2914 0.044 Uiso 1 1 calc R . .
C244 C 0.00514(19) 0.20229(18) 0.24762(13) 0.0549(13) Uani 1 1 d . . .
H24D H 0.0371 0.2383 0.2701 0.066 Uiso 1 1 calc R . .
C245 C -0.0346(2) 0.21976(18) 0.20337(15) 0.0705(15) Uani 1 1 d . . .
H24E H -0.0317 0.2677 0.1952 0.085 Uiso 1 1 calc R . .
C246 C -0.0803(2) 0.16524(16) 0.16989(13) 0.0548(12) Uani 1 1 d . . .
H24F H -0.1067 0.1762 0.1383 0.066 Uiso 1 1 calc R . .
C251 C -0.21032(15) -0.05661(14) 0.24413(10) 0.0272(8) Uani 1 1 d . . .
C252 C -0.28633(15) -0.07256(16) 0.22239(11) 0.0348(9) Uani 1 1 d . . .
H25A H -0.3012 -0.1095 0.1950 0.042 Uiso 1 1 calc R . .
C253 C -0.34088(17) -0.03325(15) 0.24144(11) 0.0390(10) Uani 1 1 d . . .
H25B H -0.3926 -0.0445 0.2265 0.047 Uiso 1 1 calc R . .
C254 C -0.32212(17) 0.02002(17) 0.28028(11) 0.0425(10) Uani 1 1 d . . .
H25C H -0.3600 0.0449 0.2930 0.051 Uiso 1 1 calc R . .
C255 C -0.24712(16) 0.03751(16) 0.30109(11) 0.0362(10) Uani 1 1 d . . .
H25D H -0.2331 0.0757 0.3277 0.043 Uiso 1 1 calc R . .
C256 C -0.19122(16) -0.00101(15) 0.28302(10) 0.0335(9) Uani 1 1 d . . .
H25E H -0.1397 0.0114 0.2977 0.040 Uiso 1 1 calc R . .
C261 C -0.06537(15) -0.11128(14) 0.27745(10) 0.0241(8) Uani 1 1 d . . .
C262 C -0.08366(16) -0.12619(15) 0.32124(10) 0.0316(9) Uani 1 1 d . . .
H26B H -0.1350 -0.1287 0.3228 0.038 Uiso 1 1 calc R . .
C263 C -0.02845(17) -0.13728(16) 0.36223(11) 0.0353(10) Uani 1 1 d . . .
H26C H -0.0424 -0.1487 0.3913 0.042 Uiso 1 1 calc R . .
C264 C 0.04555(16) -0.13206(15) 0.36163(11) 0.0346(10) Uani 1 1 d . . .
H26D H 0.0831 -0.1391 0.3903 0.041 Uiso 1 1 calc R . .
C265 C 0.06617(17) -0.11639(16) 0.31882(11) 0.0360(10) Uani 1 1 d . . .
H26E H 0.1179 -0.1121 0.3183 0.043 Uiso 1 1 calc R . .
C266 C 0.01095(16) -0.10713(15) 0.27685(11) 0.0326(9) Uani 1 1 d . . .
H26F H 0.0252 -0.0979 0.2474 0.039 Uiso 1 1 calc R . .
C271 C -0.11550(15) -0.28662(14) 0.09677(10) 0.0250(8) Uani 1 1 d . . .
C272 C -0.19178(16) -0.30795(14) 0.08518(10) 0.0290(9) Uani 1 1 d . . .
H27B H -0.2228 -0.2889 0.1062 0.035 Uiso 1 1 calc R . .
C273 C -0.22287(17) -0.35638(15) 0.04357(10) 0.0320(9) Uani 1 1 d . . .
H27C H -0.2748 -0.3706 0.0359 0.038 Uiso 1 1 calc R . .
C274 C -0.17703(17) -0.38368(17) 0.01337(12) 0.0437(11) Uani 1 1 d . . .
H27D H -0.1982 -0.4164 -0.0156 0.052 Uiso 1 1 calc R . .
C275 C -0.10128(19) -0.36467(18) 0.02417(12) 0.0493(12) Uani 1 1 d . . .
H27E H -0.0703 -0.3848 0.0034 0.059 Uiso 1 1 calc R . .
C276 C -0.07065(16) -0.31528(15) 0.06621(10) 0.0333(10) Uani 1 1 d . . .
H27F H -0.0186 -0.3014 0.0738 0.040 Uiso 1 1 calc R . .
C281 C 0.02017(15) -0.24373(15) 0.16751(10) 0.0285(9) Uani 1 1 d . . .
C282 C 0.07571(15) -0.21082(15) 0.14819(11) 0.0324(9) Uani 1 1 d . . .
H28A H 0.0624 -0.1729 0.1283 0.039 Uiso 1 1 calc R . .
C283 C 0.14866(17) -0.23293(16) 0.15782(11) 0.0385(10) Uani 1 1 d . . .
H28B H 0.1849 -0.2106 0.1441 0.046 Uiso 1 1 calc R . .
C284 C 0.16950(17) -0.28704(17) 0.18707(11) 0.0425(11) Uani 1 1 d . . .
H28C H 0.2197 -0.3026 0.1935 0.051 Uiso 1 1 calc R . .
C285 C 0.11528(18) -0.31895(18) 0.20724(12) 0.0492(11) Uani 1 1 d . . .
H28D H 0.1295 -0.3552 0.2284 0.059 Uiso 1 1 calc R . .
C286 C 0.04318(17) -0.29892(16) 0.19700(11) 0.0397(10) Uani 1 1 d . . .
H28E H 0.0072 -0.3228 0.2101 0.048 Uiso 1 1 calc R . .
C301 C 0.75372(14) -0.32307(15) 0.42341(9) 0.0246(8) Uani 1 1 d . . .
H30A H 0.7660 -0.3027 0.3949 0.029 Uiso 1 1 calc R . .
H30B H 0.7706 -0.3735 0.4228 0.029 Uiso 1 1 calc R . .
C302 C 0.66817(15) -0.32369(14) 0.41824(9) 0.0244(8) Uani 1 1 d . . .
H30C H 0.6426 -0.3604 0.3906 0.029 Uiso 1 1 calc R . .
H30D H 0.6487 -0.2756 0.4115 0.029 Uiso 1 1 calc R . .
C303 C 0.68219(14) -0.17976(14) 0.64617(9) 0.0190(8) Uani 1 1 d . . .
H30E H 0.6584 -0.1325 0.6432 0.023 Uiso 1 1 calc R . .
H30F H 0.6719 -0.1983 0.6758 0.023 Uiso 1 1 calc R . .
C304 C 0.76686(15) -0.16845(14) 0.65311(9) 0.0256(8) Uani 1 1 d . . .
H30G H 0.7928 -0.2109 0.6662 0.031 Uiso 1 1 calc R . .
H30H H 0.7854 -0.1248 0.6772 0.031 Uiso 1 1 calc R . .
C311 C 0.89482(15) -0.31504(14) 0.48927(10) 0.0262(9) Uani 1 1 d . . .
C312 C 0.91768(15) -0.35811(15) 0.52669(12) 0.0343(10) Uani 1 1 d . . .
H31A H 0.8897 -0.3607 0.5513 0.041 Uiso 1 1 calc R . .
C313 C 0.98222(17) -0.39764(17) 0.52791(12) 0.0437(11) Uani 1 1 d . . .
H31B H 0.9988 -0.4268 0.5537 0.052 Uiso 1 1 calc R . .
C314 C 1.02155(19) -0.39450(18) 0.49205(13) 0.0544(12) Uani 1 1 d . . .
H31C H 1.0652 -0.4219 0.4931 0.065 Uiso 1 1 calc R . .
C315 C 0.99925(18) -0.35262(18) 0.45462(13) 0.0538(12) Uani 1 1 d . . .
H31D H 1.0271 -0.3509 0.4299 0.065 Uiso 1 1 calc R . .
C316 C 0.93592(16) -0.31302(18) 0.45329(12) 0.0443(11) Uani 1 1 d . . .
H31E H 0.9201 -0.2839 0.4274 0.053 Uiso 1 1 calc R . .
C321 C 0.83251(15) -0.18396(14) 0.46198(10) 0.0265(8) Uani 1 1 d . . .
C322 C 0.89823(15) -0.14510(15) 0.48958(10) 0.0328(9) Uani 1 1 d . . .
H32A H 0.9310 -0.1652 0.5157 0.039 Uiso 1 1 calc R . .
C323 C 0.91480(17) -0.07576(16) 0.47787(11) 0.0431(10) Uani 1 1 d . . .
H32B H 0.9573 -0.0476 0.4977 0.052 Uiso 1 1 calc R . .
C324 C 0.86997(18) -0.04846(16) 0.43794(12) 0.0485(10) Uani 1 1 d . . .
H32C H 0.8825 -0.0023 0.4298 0.058 Uiso 1 1 calc R . .
C325 C 0.80758(17) -0.08766(16) 0.41001(12) 0.0458(10) Uani 1 1 d . . .
H32D H 0.7773 -0.0684 0.3825 0.055 Uiso 1 1 calc R . .
C326 C 0.78776(16) -0.15474(15) 0.42107(10) 0.0316(9) Uani 1 1 d . . .
H32E H 0.7442 -0.1812 0.4012 0.038 Uiso 1 1 calc R . .
C331 C 0.67038(15) -0.44407(13) 0.47033(10) 0.0219(8) Uani 1 1 d . . .
C332 C 0.62581(15) -0.49114(14) 0.43081(9) 0.0248(8) Uani 1 1 d . . .
H33B H 0.5827 -0.4735 0.4102 0.030 Uiso 1 1 calc R . .
C333 C 0.64381(16) -0.56243(15) 0.42154(10) 0.0295(9) Uani 1 1 d . . .
H33C H 0.6132 -0.5938 0.3948 0.035 Uiso 1 1 calc R . .
C334 C 0.70679(15) -0.58809(15) 0.45138(11) 0.0358(9) Uani 1 1 d . . .
H33D H 0.7200 -0.6369 0.4448 0.043 Uiso 1 1 calc R . .
C335 C 0.75062(15) -0.54267(15) 0.49083(11) 0.0331(9) Uani 1 1 d . . .
H33E H 0.7930 -0.5608 0.5117 0.040 Uiso 1 1 calc R . .
C336 C 0.73267(15) -0.47068(14) 0.49989(11) 0.0294(9) Uani 1 1 d . . .
H33F H 0.7635 -0.4395 0.5266 0.035 Uiso 1 1 calc R . .
C341 C 0.54810(14) -0.35027(14) 0.46549(9) 0.0188(8) Uani 1 1 d . . .
C342 C 0.50971(15) -0.40038(14) 0.48494(9) 0.0241(8) Uani 1 1 d . . .
H34B H 0.5370 -0.4337 0.5047 0.029 Uiso 1 1 calc R . .
C343 C 0.43263(15) -0.40196(14) 0.47569(10) 0.0261(8) Uani 1 1 d . . .
H34C H 0.4071 -0.4363 0.4894 0.031 Uiso 1 1 calc R . .
C344 C 0.39235(15) -0.35542(15) 0.44739(10) 0.0303(9) Uani 1 1 d . . .
H34D H 0.3390 -0.3574 0.4410 0.036 Uiso 1 1 calc R . .
C345 C 0.42971(16) -0.30456(15) 0.42775(11) 0.0312(9) Uani 1 1 d . . .
H34E H 0.4020 -0.2721 0.4074 0.037 Uiso 1 1 calc R . .
C346 C 0.50700(15) -0.30166(13) 0.43793(10) 0.0228(8) Uani 1 1 d . . .
H34F H 0.5325 -0.2655 0.4257 0.027 Uiso 1 1 calc R . .
C351 C 0.61186(14) -0.32359(13) 0.61764(9) 0.0192(8) Uani 1 1 d . . .
C352 C 0.62636(14) -0.39324(13) 0.60156(9) 0.0199(8) Uani 1 1 d . . .
H35A H 0.6516 -0.4019 0.5754 0.024 Uiso 1 1 calc R . .
C353 C 0.60480(15) -0.45143(14) 0.62286(9) 0.0246(8) Uani 1 1 d . . .
H35B H 0.6164 -0.4993 0.6118 0.030 Uiso 1 1 calc R . .
C354 C 0.56656(16) -0.43964(16) 0.65997(10) 0.0313(9) Uani 1 1 d . . .
H35C H 0.5509 -0.4796 0.6740 0.038 Uiso 1 1 calc R . .
C355 C 0.55103(16) -0.37058(15) 0.67671(10) 0.0316(9) Uani 1 1 d . . .
H35D H 0.5254 -0.3625 0.7028 0.038 Uiso 1 1 calc R . .
C356 C 0.57295(15) -0.31172(15) 0.65538(10) 0.0277(9) Uani 1 1 d . . .
H35E H 0.5614 -0.2638 0.6665 0.033 Uiso 1 1 calc R . .
C361 C 0.54898(14) -0.20543(14) 0.56815(9) 0.0218(8) Uani 1 1 d . . .
C362 C 0.48028(15) -0.24444(16) 0.56044(10) 0.0294(9) Uani 1 1 d . . .
H36B H 0.4794 -0.2934 0.5670 0.035 Uiso 1 1 calc R . .
C363 C 0.41476(16) -0.21204(16) 0.54349(11) 0.0359(10) Uani 1 1 d . . .
H36C H 0.3686 -0.2388 0.5393 0.043 Uiso 1 1 calc R . .
C364 C 0.41274(17) -0.14278(17) 0.53223(11) 0.0401(10) Uani 1 1 d . . .
H36D H 0.3661 -0.1215 0.5204 0.048 Uiso 1 1 calc R . .
C365 C 0.48056(17) -0.10386(16) 0.53845(10) 0.0381(10) Uani 1 1 d . . .
H36E H 0.4805 -0.0557 0.5302 0.046 Uiso 1 1 calc R . .
C366 C 0.54711(16) -0.13432(14) 0.55630(9) 0.0267(8) Uani 1 1 d . . .
H36F H 0.5930 -0.1068 0.5608 0.032 Uiso 1 1 calc R . .
C371 C 0.75882(14) -0.06392(13) 0.58324(10) 0.0218(8) Uani 1 1 d . . .
C372 C 0.76271(14) -0.03889(14) 0.53967(10) 0.0241(8) Uani 1 1 d . . .
H37B H 0.7732 -0.0716 0.5135 0.029 Uiso 1 1 calc R . .
C373 C 0.75172(16) 0.03250(15) 0.53302(11) 0.0314(9) Uani 1 1 d . . .
H37C H 0.7562 0.0489 0.5029 0.038 Uiso 1 1 calc R . .
C374 C 0.73394(16) 0.08109(15) 0.57057(11) 0.0327(9) Uani 1 1 d . . .
H37D H 0.7248 0.1302 0.5658 0.039 Uiso 1 1 calc R . .
C375 C 0.72992(15) 0.05657(15) 0.61434(10) 0.0283(9) Uani 1 1 d . . .
H37E H 0.7186 0.0890 0.6404 0.034 Uiso 1 1 calc R . .
C376 C 0.74254(14) -0.01637(14) 0.62073(10) 0.0260(9) Uani 1 1 d . . .
H37F H 0.7398 -0.0330 0.6512 0.031 Uiso 1 1 calc R . .
C381 C 0.88918(14) -0.14345(14) 0.60659(10) 0.0242(8) Uani 1 1 d . . .
C382 C 0.92563(15) -0.07462(15) 0.61315(9) 0.0254(8) Uani 1 1 d . . .
H38A H 0.8968 -0.0325 0.6125 0.030 Uiso 1 1 calc R . .
C383 C 1.00320(15) -0.06767(16) 0.62059(11) 0.0336(9) Uani 1 1 d . . .
H38B H 1.0279 -0.0211 0.6259 0.040 Uiso 1 1 calc R . .
C384 C 1.04361(16) -0.12931(16) 0.62020(11) 0.0372(10) Uani 1 1 d . . .
H38C H 1.0965 -0.1250 0.6235 0.045 Uiso 1 1 calc R . .
C385 C 1.00956(16) -0.19687(16) 0.61514(11) 0.0362(10) Uani 1 1 d . . .
H38D H 1.0392 -0.2385 0.6167 0.043 Uiso 1 1 calc R . .
C386 C 0.93232(15) -0.20482(15) 0.60775(10) 0.0291(9) Uani 1 1 d . . .
H38E H 0.9087 -0.2518 0.6035 0.035 Uiso 1 1 calc R . .
C1S C 0.1442(3) 0.7963(3) 0.51523(17) 0.1012(16) Uiso 1 1 d . . .
H1SA H 0.1190 0.8392 0.5023 0.121 Uiso 1 1 calc R . .
H1SB H 0.1059 0.7651 0.5239 0.121 Uiso 1 1 calc R . .
Cl11 Cl 0.18205(7) 0.74731(7) 0.46884(5) 0.1049(5) Uani 1 1 d . . .
Cl12 Cl 0.21499(7) 0.82457(9) 0.56837(5) 0.1158(6) Uani 1 1 d . . .
C2S C 0.0870(3) 0.4449(2) 0.33984(17) 0.0939(19) Uani 1 1 d . . .
H2SA H 0.1333 0.4173 0.3424 0.113 Uiso 1 1 calc R . .
H2SB H 0.0801 0.4693 0.3096 0.113 Uiso 1 1 calc R . .
Cl21 Cl 0.09935(10) 0.50983(8) 0.39045(5) 0.1362(7) Uani 1 1 d . . .
Cl22 Cl 0.01085(9) 0.38419(8) 0.33313(5) 0.1190(6) Uani 1 1 d . . .
C3S C 0.8839(3) 0.6976(3) 0.8847(3) 0.215(5) Uani 1 1 d D . .
H3SA H 0.8812 0.7156 0.8524 0.258 Uiso 1 1 calc R . .
H3SB H 0.8737 0.7389 0.9078 0.258 Uiso 1 1 calc R . .
Cl31 Cl 0.97048(12) 0.67368(13) 0.90577(7) 0.1936(10) Uani 1 1 d D . .
Cl32 Cl 0.81454(12) 0.63380(12) 0.87675(7) 0.2042(10) Uani 1 1 d D . .
C6S C 0.2448(2) 0.3505(2) 0.27438(15) 0.0787(13) Uiso 1 1 d D . .
Cl61 Cl 0.1625(3) 0.3884(3) 0.2461(2) 0.211(2) Uiso 0.40 1 d PD A 1
Cl62 Cl 0.27332(16) 0.28150(16) 0.23476(11) 0.0850(9) Uiso 0.40 1 d PD A 1
Cl63 Cl 0.20175(11) 0.42639(11) 0.25335(8) 0.0885(6) Uiso 0.60 1 d PD A 2
Cl64 Cl 0.1745(2) 0.2831(2) 0.24323(16) 0.1216(14) Uiso 0.35 1 d PD A 2
Cl65 Cl 0.2306(2) 0.27128(19) 0.24013(14) 0.0569(10) Uiso 0.25 1 d PD A 3
C11S C 0.31889(14) 0.68675(14) 0.29745(8) 0.122(2) Uani 1 1 d G . .
H11F H 0.3569 0.6936 0.2801 0.146 Uiso 1 1 calc R . .
C12S C 0.28346(17) 0.74620(15) 0.31556(10) 0.241(3) Uani 1 1 d G . .
H12F H 0.2973 0.7937 0.3106 0.289 Uiso 1 1 calc R . .
C13S C 0.22779(18) 0.7361(2) 0.34097(11) 0.158(3) Uani 1 1 d G . .
H13G H 0.2036 0.7767 0.3533 0.189 Uiso 1 1 calc R . .
C14S C 0.20754(17) 0.6666(3) 0.34827(11) 0.131(2) Uani 1 1 d G . .
H14G H 0.1695 0.6597 0.3656 0.158 Uiso 1 1 calc R . .
C15S C 0.2430(2) 0.6071(2) 0.33016(13) 0.152(3) Uani 1 1 d G . .
H15F H 0.2291 0.5596 0.3352 0.183 Uiso 1 1 calc R . .
C16S C 0.29864(17) 0.61721(15) 0.30475(11) 0.149(3) Uani 1 1 d G . .
H16G H 0.3229 0.5766 0.2924 0.179 Uiso 1 1 calc R . .
C4S C 0.8956(4) 0.4150(4) 0.9449(2) 0.135(3) Uani 0.60 1 d PD B 1
H4SA H 0.9473 0.4219 0.9405 0.163 Uiso 0.60 1 calc PR B 1
H4SB H 0.8792 0.3642 0.9311 0.163 Uiso 0.60 1 calc PR B 1
Cl41 Cl 0.90321(15) 0.41969(13) 1.00451(9) 0.1354(11) Uani 0.60 1 d PD B 1
Cl42 Cl 0.84587(18) 0.46303(16) 0.91020(9) 0.1626(13) Uani 0.60 1 d PD B 1
C21S C 0.6165(4) -0.0058(4) 0.9773(2) 0.087(2) Uiso 0.60 1 d PD C 1
H21F H 0.6322 0.0238 1.0097 0.131 Uiso 0.60 1 calc PR C 1
H21G H 0.6388 -0.0533 0.9790 0.131 Uiso 0.60 1 calc PR C 1
H21H H 0.5615 -0.0121 0.9681 0.131 Uiso 0.60 1 calc PR C 1
C22S C 0.6439(5) 0.0332(5) 0.93725(19) 0.161(4) Uiso 0.60 1 d PD C 1
H22F H 0.6206 0.0810 0.9365 0.193 Uiso 0.60 1 calc PR C 1
H22G H 0.6989 0.0428 0.9491 0.193 Uiso 0.60 1 calc PR C 1
C23S C 0.6288(4) -0.0044(5) 0.8828(2) 0.153(4) Uiso 0.60 1 d PD C 1
H23G H 0.6738 0.0020 0.8693 0.183 Uiso 0.60 1 calc PR C 1
H23H H 0.6180 -0.0570 0.8817 0.183 Uiso 0.60 1 calc PR C 1
C24S C 0.5639(4) 0.0286(3) 0.8528(2) 0.170(5) Uiso 0.60 1 d PD C 1
H24G H 0.5261 0.0434 0.8720 0.205 Uiso 0.60 1 calc PR C 1
H24H H 0.5397 -0.0036 0.8222 0.205 Uiso 0.60 1 calc PR C 1
C25S C 0.6068(5) 0.0938(4) 0.8421(3) 0.182(5) Uiso 0.60 1 d PD C 1
H25F H 0.6534 0.0780 0.8323 0.218 Uiso 0.60 1 calc PR C 1
H25G H 0.6208 0.1300 0.8720 0.218 Uiso 0.60 1 calc PR C 1
C26S C 0.5553(5) 0.1273(4) 0.7997(3) 0.166(5) Uiso 0.60 1 d PD C 1
H26G H 0.5821 0.1685 0.7915 0.249 Uiso 0.60 1 calc PR C 1
H26H H 0.5100 0.1440 0.8100 0.249 Uiso 0.60 1 calc PR C 1
H26I H 0.5409 0.0907 0.7704 0.249 Uiso 0.60 1 calc PR C 1
C5S C 0.6097(4) -0.1227(4) 0.9872(3) 0.048(3) Uani 0.40 1 d PD D 2
H5SA H 0.6387 -0.1554 1.0093 0.058 Uiso 0.40 1 calc PR D 2
H5SB H 0.6447 -0.0861 0.9805 0.058 Uiso 0.40 1 calc PR D 2
Cl51 Cl 0.54303(17) -0.08283(13) 1.01224(9) 0.0791(10) Uani 0.40 1 d PD D 2
Cl52 Cl 0.55701(12) -0.17299(13) 0.93059(10) 0.0724(9) Uani 0.40 1 d PD D 2
C31S C 0.7746(3) 0.3563(5) 0.9503(4) 0.125(5) Uiso 0.40 1 d PD E 2
H31F H 0.7887 0.4053 0.9676 0.187 Uiso 0.40 1 d PR E 2
H31G H 0.7724 0.3561 0.9149 0.187 Uiso 0.40 1 d PR E 2
H31H H 0.8122 0.3225 0.9640 0.187 Uiso 0.40 1 d PR E 2
C32S C 0.6943(3) 0.3377(3) 0.9597(2) 0.048(2) Uiso 0.40 1 d PD E 2
H32F H 0.6975 0.3338 0.9951 0.058 Uiso 0.40 1 d PR E 2
H32G H 0.6575 0.3748 0.9494 0.058 Uiso 0.40 1 d PR E 2
C33S C 0.6708(5) 0.2591(4) 0.9283(2) 0.278(12) Uiso 0.40 1 d PD E 2
H33G H 0.6524 0.2277 0.9497 0.334 Uiso 0.40 1 d PR E 2
H33H H 0.7147 0.2359 0.9187 0.334 Uiso 0.40 1 d PR E 2
C34S C 0.6130(5) 0.2679(5) 0.8808(2) 0.205(9) Uiso 0.40 1 d PD E 2
H34G H 0.6103 0.3173 0.8707 0.247 Uiso 0.40 1 d PR E 2
H34H H 0.5635 0.2535 0.8863 0.247 Uiso 0.40 1 d PR E 2
C35S C 0.6339(5) 0.2104(5) 0.8381(2) 0.127(5) Uiso 0.40 1 d PD E 2
H35F H 0.6694 0.2336 0.8221 0.152 Uiso 0.40 1 d PR E 2
H35G H 0.6575 0.1680 0.8526 0.152 Uiso 0.40 1 d PR E 2
C36S C 0.55923(19) 0.1879(2) 0.80060(13) 0.115(5) Uiso 0.40 1 d PD E 2
H36G H 0.5694 0.1582 0.7716 0.173 Uiso 0.40 1 d PR E 2
H36H H 0.5333 0.2312 0.7903 0.173 Uiso 0.40 1 d PR E 2
H36I H 0.5274 0.1596 0.8160 0.173 Uiso 0.40 1 d PR E 2
O1W O 0.53475(19) -0.1442(2) 0.96234(13) 0.098(2) Uiso 0.50 1 d PR E 1
O2W O 0.68908(19) 0.3022(2) 0.93280(13) 0.114(2) Uiso 0.50 1 d PR E 1
O3W O 0.62168(19) 0.1903(2) 0.95270(13) 0.132(3) Uiso 0.50 1 d PR E 1

loop_
_atom_site_aniso_label
_atom_site_aniso_U_11
_atom_site_aniso_U_22
_atom_site_aniso_U_33
_atom_site_aniso_U_23
_atom_site_aniso_U_13
_atom_site_aniso_U_12
Ru1 0.02517(11) 0.01847(11) 0.02081(11) -0.00091(9) 0.00962(9) -0.00613(9)
Ru2 0.01942(11) 0.02205(11) 0.02136(11) -0.00082(9) 0.00698(9) -0.00450(9)
Ru3 0.02033(11) 0.01603(10) 0.01730(10) -0.00150(9) 0.00684(9) -0.00328(9)
Cl1 0.0345(4) 0.0241(3) 0.0288(4) -0.0005(3) 0.0135(3) -0.0109(3)
Cl2 0.0217(3) 0.0295(4) 0.0387(4) 0.0009(3) 0.0066(3) -0.0070(3)
Cl3 0.0234(3) 0.0220(3) 0.0275(3) 0.0036(3) 0.0075(3) 0.0005(3)
P11 0.0302(4) 0.0254(4) 0.0257(4) -0.0025(3) 0.0135(3) -0.0055(3)
P12 0.0283(4) 0.0275(4) 0.0215(4) -0.0020(3) 0.0084(3) -0.0063(3)
P13 0.0287(4) 0.0211(4) 0.0233(4) 0.0011(3) 0.0092(3) -0.0044(3)
P14 0.0244(4) 0.0267(4) 0.0248(4) -0.0013(3) 0.0073(3) -0.0073(3)
P21 0.0255(4) 0.0252(4) 0.0231(4) -0.0007(3) 0.0085(3) -0.0058(3)
P22 0.0256(4) 0.0231(4) 0.0258(4) -0.0006(3) 0.0074(3) -0.0037(3)
P23 0.0231(4) 0.0252(4) 0.0240(4) 0.0003(3) 0.0103(3) -0.0044(3)
P24 0.0218(4) 0.0224(4) 0.0221(4) -0.0017(3) 0.0052(3) -0.0047(3)
P31 0.0237(4) 0.0198(4) 0.0238(4) -0.0029(3) 0.0097(3) -0.0054(3)
P32 0.0234(4) 0.0171(3) 0.0213(4) -0.0004(3) 0.0080(3) -0.0056(3)
P33 0.0236(4) 0.0174(3) 0.0187(3) 0.0010(3) 0.0086(3) -0.0011(3)
P34 0.0198(3) 0.0206(4) 0.0210(4) -0.0021(3) 0.0062(3) -0.0023(3)
N1 0.0188(11) 0.0144(11) 0.0193(11) -0.0009(9) 0.0035(9) -0.0041(9)
N2 0.0185(11) 0.0182(11) 0.0285(12) 0.0034(10) 0.0027(10) -0.0060(10)
N3 0.0172(11) 0.0212(11) 0.0218(11) 0.0032(9) 0.0067(9) -0.0039(10)
C11 0.0305(14) 0.0135(13) 0.0159(12) -0.0008(10) 0.0177(11) -0.0014(11)
C12 0.0196(13) 0.0125(13) 0.0331(15) -0.0037(12) 0.0122(12) -0.0024(11)
C13 0.0138(13) 0.0241(14) 0.0266(14) 0.0072(12) 0.0049(11) -0.0009(12)
C14 0.0211(14) 0.0270(14) 0.0238(14) 0.0048(12) 0.0010(12) -0.0052(12)
C15 0.0166(12) 0.0165(13) 0.0304(14) -0.0007(12) 0.0131(11) -0.0049(11)
C16 0.0316(16) 0.0277(15) 0.0251(15) 0.0084(12) 0.0048(13) -0.0031(13)
C17 0.0269(15) 0.0249(15) 0.0274(15) -0.0015(13) 0.0034(13) -0.0048(13)
C18 0.0275(15) 0.0175(14) 0.0266(15) -0.0046(12) 0.0072(12) -0.0007(12)
C19 0.0253(14) 0.0192(14) 0.0231(14) -0.0023(12) 0.0073(12) 0.0015(12)
C21 0.0250(13) 0.0189(13) 0.0182(13) -0.0040(11) 0.0143(11) 0.0017(12)
C22 0.0209(14) 0.0245(14) 0.0143(13) -0.0026(12) 0.0027(11) -0.0014(12)
C23 0.0311(15) 0.0239(14) 0.0301(15) 0.0019(12) 0.0159(12) -0.0115(13)
C24 0.0249(15) 0.0343(16) 0.0247(15) 0.0111(13) -0.0025(13) -0.0016(13)
C25 0.0224(14) 0.0352(16) 0.0145(13) -0.0028(12) 0.0093(11) -0.0101(13)
C26 0.0339(15) 0.0124(13) 0.0260(14) 0.0010(11) 0.0111(12) -0.0048(12)
C27 0.0204(14) 0.0201(14) 0.0265(14) 0.0009(12) 0.0067(12) -0.0051(12)
C28 0.0381(16) 0.0189(14) 0.0204(14) 0.0039(11) 0.0087(12) 0.0000(13)
C29 0.0155(13) 0.0195(14) 0.0295(14) 0.0017(12) 0.0114(11) -0.0021(11)
C31 0.0185(13) 0.0137(13) 0.0212(13) -0.0008(11) 0.0079(11) 0.0016(11)
C32 0.0271(14) 0.0179(13) 0.0248(13) 0.0016(11) 0.0188(11) 0.0036(12)
C33 0.0182(13) 0.0287(15) 0.0304(15) -0.0075(13) 0.0129(12) -0.0063(12)
C34 0.0278(14) 0.0205(13) 0.0205(13) 0.0048(11) 0.0102(12) -0.0011(12)
C35 0.0315(15) 0.0159(14) 0.0199(14) -0.0046(12) 0.0051(12) -0.0011(12)
C36 0.0163(13) 0.0237(14) 0.0185(14) -0.0066(12) 0.0049(11) -0.0041(12)
C37 0.0278(14) 0.0200(14) 0.0275(14) -0.0021(12) 0.0153(12) -0.0005(12)
C38 0.0240(13) 0.0184(14) 0.0236(14) -0.0048(12) 0.0134(11) -0.0056(12)
C39 0.0230(14) 0.0139(13) 0.0187(13) 0.0024(11) 0.0030(11) -0.0067(11)
C101 0.0327(15) 0.0268(15) 0.0353(16) -0.0014(13) 0.0161(13) -0.0041(13)
C102 0.0445(17) 0.0291(16) 0.0214(15) -0.0038(13) 0.0077(14) -0.0059(14)
C103 0.0314(15) 0.0261(15) 0.0239(14) 0.0032(12) 0.0166(12) -0.0001(13)
C104 0.0338(15) 0.0242(14) 0.0231(14) 0.0036(12) 0.0087(13) 0.0031(13)
C111 0.0256(14) 0.0342(16) 0.0287(15) -0.0045(13) 0.0156(12) -0.0044(13)
C112 0.0374(17) 0.0423(18) 0.0450(18) 0.0071(15) 0.0129(15) -0.0088(15)
C113 0.0380(18) 0.054(2) 0.071(2) 0.0153(18) 0.0191(17) -0.0121(17)
C114 0.0335(18) 0.054(2) 0.074(2) 0.0008(19) 0.0195(17) -0.0074(17)
C115 0.0343(17) 0.0452(19) 0.055(2) 0.0027(17) 0.0145(16) 0.0010(16)
C116 0.0332(16) 0.0380(18) 0.0427(18) -0.0031(15) 0.0164(14) -0.0052(15)
C121 0.0349(16) 0.0308(16) 0.0183(14) 0.0008(12) 0.0090(12) -0.0021(14)
C122 0.0434(17) 0.0306(17) 0.0378(17) -0.0060(14) 0.0205(14) -0.0025(15)
C123 0.061(2) 0.0221(16) 0.0416(18) -0.0107(15) 0.0187(16) -0.0110(16)
C124 0.056(2) 0.0309(17) 0.0428(19) -0.0068(16) 0.0121(17) -0.0009(16)
C125 0.0485(18) 0.0302(16) 0.0404(18) -0.0010(15) 0.0173(15) 0.0144(15)
C126 0.0482(18) 0.0280(16) 0.0354(17) 0.0002(14) 0.0154(15) -0.0035(15)
C131 0.0330(16) 0.0406(17) 0.0287(15) 0.0102(13) 0.0138(13) 0.0057(14)
C132 0.100(2) 0.070(2) 0.0368(17) 0.0245(16) 0.0401(17) 0.0543(19)
C133 0.185(4) 0.085(3) 0.048(2) 0.0361(19) 0.060(2) 0.075(3)
C134 0.133(3) 0.045(2) 0.096(3) 0.027(2) 0.058(2) 0.029(2)
C135 0.088(3) 0.046(2) 0.065(2) 0.0227(17) 0.026(2) 0.005(2)
C136 0.060(2) 0.0352(17) 0.0395(17) 0.0174(14) 0.0194(15) 0.0014(16)
C141 0.0439(17) 0.0525(19) 0.0113(14) -0.0095(14) 0.0085(13) -0.0236(16)
C142 0.0422(18) 0.055(2) 0.0196(16) 0.0022(15) -0.0053(15) -0.0176(17)
C143 0.055(2) 0.068(2) 0.0313(18) 0.0071(16) -0.0015(16) -0.0391(18)
C144 0.0365(18) 0.109(3) 0.0350(19) -0.007(2) 0.0057(16) -0.039(2)
C145 0.0396(19) 0.070(2) 0.041(2) -0.0131(19) 0.0045(17) -0.0068(19)
C146 0.0248(16) 0.067(2) 0.0415(19) -0.0041(18) 0.0036(15) -0.0094(17)
C151 0.0302(15) 0.0237(14) 0.0241(15) 0.0002(12) 0.0066(13) -0.0021(13)
C152 0.0451(17) 0.0238(15) 0.0351(16) -0.0005(13) 0.0198(14) -0.0076(14)
C153 0.074(2) 0.0227(16) 0.0290(16) 0.0003(13) 0.0185(16) -0.0085(16)
C154 0.069(2) 0.0248(16) 0.0285(16) -0.0061(14) 0.0173(16) 0.0087(16)
C155 0.0470(18) 0.0236(15) 0.0305(16) 0.0002(13) 0.0107(14) 0.0143(14)
C156 0.0334(16) 0.0271(15) 0.0230(15) 0.0013(13) 0.0046(13) 0.0020(13)
C161 0.0308(15) 0.0228(14) 0.0220(14) -0.0061(12) 0.0133(12) -0.0033(13)
C162 0.0470(18) 0.0451(19) 0.0233(15) -0.0007(14) 0.0126(14) -0.0044(16)
C163 0.0377(18) 0.065(2) 0.0384(19) 0.0107(17) 0.0024(16) 0.0115(17)
C164 0.0285(17) 0.070(2) 0.047(2) 0.0013(18) 0.0104(16) -0.0025(17)
C165 0.0310(16) 0.0475(19) 0.0379(17) -0.0083(15) 0.0192(14) -0.0113(15)
C166 0.0274(15) 0.0393(17) 0.0353(17) 0.0005(14) 0.0097(14) -0.0074(14)
C171 0.0266(15) 0.0351(17) 0.0359(17) 0.0020(14) 0.0098(13) 0.0050(14)
C172 0.0447(19) 0.053(2) 0.042(2) 0.0023(17) -0.0006(17) 0.0135(17)
C173 0.074(2) 0.080(2) 0.0350(19) 0.0225(18) 0.0057(18) 0.037(2)
C174 0.075(2) 0.0330(18) 0.069(2) 0.0133(18) 0.006(2) 0.0199(18)
C175 0.0377(18) 0.0385(18) 0.048(2) 0.0045(16) 0.0062(16) 0.0050(15)
C176 0.0241(14) 0.0312(16) 0.0328(16) 0.0015(13) 0.0137(12) 0.0037(13)
C181 0.0277(15) 0.0518(19) 0.0236(15) -0.0018(14) 0.0085(13) -0.0155(15)
C182 0.056(2) 0.0444(19) 0.047(2) 0.0079(16) 0.0058(17) -0.0283(17)
C183 0.067(2) 0.051(2) 0.043(2) 0.0047(17) 0.0016(19) -0.0192(19)
C184 0.094(3) 0.043(2) 0.049(2) -0.0095(19) -0.003(2) -0.029(2)
C185 0.044(2) 0.091(3) 0.101(3) 0.019(2) 0.028(2) -0.011(2)
C186 0.053(2) 0.064(2) 0.064(3) -0.028(2) 0.004(2) -0.021(2)
C201 0.0270(15) 0.0311(15) 0.0246(15) 0.0050(13) 0.0032(13) -0.0024(13)
C202 0.0330(15) 0.0237(15) 0.0339(16) 0.0008(13) 0.0138(13) -0.0062(13)
C203 0.0257(14) 0.0312(15) 0.0183(14) 0.0025(12) 0.0063(12) -0.0084(13)
C204 0.0252(14) 0.0236(14) 0.0246(14) 0.0035(12) 0.0108(12) -0.0022(12)
C211 0.0391(16) 0.0359(16) 0.0306(15) 0.0046(13) 0.0238(13) -0.0008(14)
C212 0.0435(17) 0.0406(18) 0.0409(18) -0.0088(15) 0.0240(14) -0.0120(16)
C213 0.0545(19) 0.044(2) 0.066(2) -0.0054(18) 0.0370(16) 0.0098(17)
C214 0.0509(18) 0.072(2) 0.063(2) 0.0091(19) 0.0437(15) 0.0161(18)
C215 0.0348(17) 0.059(2) 0.0399(18) 0.0149(16) 0.0084(15) -0.0019(16)
C216 0.0386(16) 0.0293(16) 0.0383(16) 0.0075(13) 0.0220(13) -0.0006(14)
C221 0.0358(16) 0.0416(17) 0.0173(14) -0.0003(13) 0.0063(13) -0.0055(15)
C222 0.0481(18) 0.0332(16) 0.0257(16) 0.0013(14) 0.0027(15) -0.0163(15)
C223 0.069(2) 0.063(2) 0.0312(19) 0.0027(17) -0.0117(18) -0.0379(19)
C224 0.091(3) 0.079(3) 0.027(2) 0.003(2) -0.013(2) -0.021(2)
C225 0.129(4) 0.080(3) 0.0273(19) 0.0151(19) 0.004(2) -0.034(3)
C226 0.107(3) 0.064(2) 0.0305(19) -0.0004(17) 0.005(2) -0.057(2)
C231 0.0312(16) 0.0248(15) 0.0415(17) 0.0088(13) 0.0049(14) 0.0052(13)
C232 0.0295(16) 0.0316(16) 0.0486(18) 0.0076(14) 0.0107(14) -0.0036(14)
C233 0.0296(17) 0.0422(18) 0.061(2) 0.0089(17) 0.0087(16) 0.0061(15)
C234 0.0460(18) 0.0443(19) 0.075(2) 0.0097(18) 0.0343(16) 0.0134(16)
C235 0.0510(18) 0.0442(19) 0.059(2) 0.0046(16) 0.0365(15) 0.0149(16)
C236 0.0473(18) 0.0301(16) 0.0377(17) 0.0048(14) 0.0171(14) -0.0069(15)
C241 0.0275(15) 0.0231(15) 0.0336(16) -0.0030(13) 0.0038(13) -0.0016(13)
C242 0.0265(14) 0.0291(15) 0.0311(15) 0.0065(13) 0.0121(12) -0.0012(13)
C243 0.0355(17) 0.0376(18) 0.0309(17) -0.0049(15) 0.0029(15) -0.0081(15)
C244 0.058(2) 0.0393(19) 0.054(2) -0.0091(18) -0.004(2) -0.0228(18)
C245 0.082(3) 0.0319(19) 0.079(3) 0.0113(19) -0.019(2) -0.022(2)
C246 0.066(2) 0.0318(17) 0.058(2) 0.0165(16) -0.009(2) 0.0044(18)
C251 0.0354(15) 0.0259(15) 0.0256(14) 0.0059(12) 0.0171(12) 0.0007(13)
C252 0.0201(14) 0.0381(17) 0.0500(18) 0.0105(14) 0.0141(13) -0.0023(14)
C253 0.0335(16) 0.0331(16) 0.0572(19) 0.0129(15) 0.0211(14) -0.0010(14)
C254 0.0494(17) 0.0502(19) 0.0390(17) 0.0131(15) 0.0280(14) 0.0206(16)
C255 0.0408(17) 0.0432(18) 0.0270(16) 0.0028(14) 0.0133(14) 0.0063(15)
C256 0.0318(16) 0.0393(17) 0.0313(16) 0.0021(14) 0.0125(13) -0.0022(14)
C261 0.0247(14) 0.0230(14) 0.0231(14) -0.0033(12) 0.0067(12) -0.0109(12)
C262 0.0363(16) 0.0278(16) 0.0332(16) -0.0029(13) 0.0173(13) -0.0105(14)
C263 0.0418(18) 0.0394(18) 0.0216(15) -0.0032(14) 0.0052(14) -0.0024(15)
C264 0.0357(17) 0.0359(17) 0.0287(16) -0.0054(14) 0.0059(14) -0.0071(15)
C265 0.0271(16) 0.0437(18) 0.0325(17) -0.0029(15) 0.0021(14) -0.0090(15)
C266 0.0389(16) 0.0341(16) 0.0277(15) 0.0028(13) 0.0147(13) -0.0016(14)
C271 0.0281(15) 0.0227(14) 0.0249(15) 0.0014(12) 0.0083(12) -0.0009(13)
C272 0.0330(16) 0.0255(15) 0.0296(15) 0.0042(13) 0.0094(13) -0.0033(13)
C273 0.0345(16) 0.0325(16) 0.0253(16) -0.0008(13) 0.0022(14) -0.0086(14)
C274 0.0448(19) 0.0379(19) 0.0389(19) -0.0155(16) 0.0017(16) -0.0126(16)
C275 0.051(2) 0.048(2) 0.047(2) -0.0093(17) 0.0183(17) -0.0151(17)
C276 0.0292(16) 0.0373(17) 0.0276(16) -0.0101(14) 0.0031(14) -0.0124(14)
C281 0.0314(15) 0.0257(15) 0.0282(15) 0.0001(13) 0.0088(13) -0.0043(13)
C282 0.0267(15) 0.0202(15) 0.0464(18) -0.0026(14) 0.0046(14) -0.0046(13)
C283 0.0324(17) 0.0351(18) 0.0425(19) -0.0054(16) 0.0036(15) -0.0065(15)
C284 0.0289(16) 0.055(2) 0.0388(19) -0.0019(17) 0.0007(15) 0.0136(16)
C285 0.0454(19) 0.0554(19) 0.0519(19) 0.0287(16) 0.0097(16) 0.0130(17)
C286 0.0351(17) 0.0441(17) 0.0468(17) 0.0208(14) 0.0156(14) 0.0059(15)
C301 0.0288(14) 0.0278(15) 0.0178(14) -0.0040(12) 0.0110(12) -0.0062(13)
C302 0.0388(16) 0.0187(14) 0.0129(13) -0.0015(11) 0.0029(12) -0.0123(13)
C303 0.0280(14) 0.0174(13) 0.0121(12) -0.0045(11) 0.0093(11) -0.0042(12)
C304 0.0377(16) 0.0199(14) 0.0218(14) 0.0000(12) 0.0138(12) -0.0011(13)
C311 0.0298(15) 0.0192(14) 0.0253(15) -0.0112(13) 0.0058(13) -0.0075(13)
C312 0.0173(14) 0.0319(17) 0.0545(19) -0.0077(15) 0.0175(13) -0.0056(13)
C313 0.0447(19) 0.0360(18) 0.050(2) -0.0019(16) 0.0143(16) 0.0082(16)
C314 0.0464(19) 0.042(2) 0.079(2) -0.0060(19) 0.0286(18) 0.0089(17)
C315 0.0534(19) 0.057(2) 0.063(2) 0.0057(18) 0.0386(16) 0.0163(17)
C316 0.0377(17) 0.056(2) 0.0447(18) 0.0039(16) 0.0213(15) -0.0017(16)
C321 0.0300(14) 0.0238(15) 0.0316(15) -0.0032(12) 0.0231(12) -0.0033(12)
C322 0.0368(16) 0.0321(17) 0.0309(16) -0.0114(14) 0.0199(13) -0.0119(14)
C323 0.0516(17) 0.0338(17) 0.0487(18) -0.0153(15) 0.0336(14) -0.0200(15)
C324 0.0705(19) 0.0273(16) 0.0661(18) 0.0097(14) 0.0519(15) -0.0046(15)
C325 0.0533(17) 0.0405(17) 0.0630(18) 0.0251(14) 0.0431(14) 0.0137(15)
C326 0.0352(15) 0.0295(16) 0.0373(16) 0.0047(13) 0.0225(13) 0.0044(13)
C331 0.0280(14) 0.0140(13) 0.0254(14) -0.0014(11) 0.0120(12) -0.0055(12)
C332 0.0335(15) 0.0219(14) 0.0227(14) 0.0030(11) 0.0145(12) -0.0095(12)
C333 0.0381(16) 0.0243(15) 0.0274(15) -0.0033(13) 0.0143(13) -0.0114(13)
C334 0.0361(15) 0.0179(15) 0.0578(19) -0.0112(14) 0.0287(14) -0.0076(13)
C335 0.0240(14) 0.0272(15) 0.0527(18) 0.0045(14) 0.0184(13) 0.0056(13)
C336 0.0276(14) 0.0176(14) 0.0467(17) -0.0026(13) 0.0197(13) -0.0024(12)
C341 0.0188(13) 0.0203(14) 0.0161(13) -0.0047(11) 0.0057(11) -0.0053(12)
C342 0.0270(15) 0.0267(15) 0.0174(14) -0.0018(12) 0.0058(12) -0.0054(13)
C343 0.0351(15) 0.0237(15) 0.0232(14) -0.0042(12) 0.0181(12) -0.0045(13)
C344 0.0164(14) 0.0343(16) 0.0381(17) 0.0011(14) 0.0039(13) -0.0012(13)
C345 0.0332(16) 0.0220(15) 0.0321(17) 0.0011(13) -0.0043(14) 0.0002(14)
C346 0.0269(14) 0.0096(13) 0.0286(15) -0.0055(12) 0.0042(13) -0.0079(12)
C351 0.0167(13) 0.0161(13) 0.0262(14) 0.0018(11) 0.0087(11) -0.0017(11)
C352 0.0204(13) 0.0197(14) 0.0189(14) -0.0022(11) 0.0060(11) -0.0033(12)
C353 0.0328(15) 0.0190(13) 0.0236(14) 0.0078(11) 0.0074(12) -0.0014(12)
C354 0.0371(16) 0.0315(16) 0.0267(15) 0.0028(13) 0.0113(13) -0.0050(14)
C355 0.0378(16) 0.0320(16) 0.0300(15) 0.0018(13) 0.0193(13) -0.0023(14)
C356 0.0287(15) 0.0254(15) 0.0278(15) -0.0012(13) 0.0072(13) -0.0068(13)
C361 0.0247(14) 0.0256(14) 0.0148(13) -0.0049(12) 0.0071(11) 0.0054(12)
C362 0.0256(15) 0.0319(16) 0.0305(16) -0.0041(14) 0.0099(13) 0.0041(13)
C363 0.0261(16) 0.0384(18) 0.0379(18) -0.0063(15) 0.0027(14) 0.0007(14)
C364 0.0328(17) 0.0461(19) 0.0378(18) -0.0059(16) 0.0059(15) 0.0151(15)
C365 0.0669(19) 0.0331(17) 0.0223(14) 0.0015(13) 0.0273(14) 0.0136(16)
C366 0.0348(15) 0.0266(15) 0.0219(14) 0.0031(12) 0.0132(12) 0.0047(13)
C371 0.0216(14) 0.0146(13) 0.0257(15) -0.0050(12) 0.0024(12) -0.0052(12)
C372 0.0233(14) 0.0237(14) 0.0228(14) -0.0036(12) 0.0044(12) -0.0077(12)
C373 0.0379(17) 0.0291(16) 0.0243(15) -0.0016(13) 0.0044(14) -0.0078(14)
C374 0.0326(16) 0.0240(15) 0.0379(17) 0.0086(13) -0.0012(14) -0.0006(14)
C375 0.0248(15) 0.0262(15) 0.0278(16) -0.0099(13) 0.0013(13) -0.0084(13)
C376 0.0248(14) 0.0220(15) 0.0316(15) -0.0047(13) 0.0121(12) -0.0068(12)
C381 0.0193(14) 0.0272(15) 0.0229(15) -0.0048(13) 0.0033(12) -0.0081(12)
C382 0.0353(16) 0.0236(15) 0.0169(14) -0.0009(12) 0.0075(12) -0.0031(13)
C383 0.0272(15) 0.0289(16) 0.0448(18) -0.0031(14) 0.0134(14) -0.0102(14)
C384 0.0195(15) 0.0405(18) 0.0496(19) -0.0036(16) 0.0089(14) -0.0022(14)
C385 0.0328(17) 0.0233(16) 0.0487(19) -0.0029(15) 0.0057(15) -0.0021(14)
C386 0.0264(15) 0.0212(15) 0.0351(17) -0.0071(13) 0.0038(14) -0.0061(13)
Cl11 0.1179(9) 0.1092(9) 0.0963(8) 0.0080(8) 0.0468(7) -0.0147(8)
Cl12 0.0911(8) 0.1708(13) 0.0888(8) -0.0088(9) 0.0401(7) 0.0148(9)
C2S 0.103(3) 0.081(3) 0.091(3) -0.009(3) 0.019(3) -0.009(3)
Cl21 0.1910(15) 0.1104(10) 0.0908(10) 0.0077(9) 0.0000(11) 0.0385(11)
Cl22 0.1305(11) 0.1155(10) 0.1091(10) 0.0287(8) 0.0152(9) 0.0290(9)
C3S 0.065(4) 0.182(7) 0.370(11) -0.006(7) 0.016(6) -0.020(4)
Cl31 0.2086(17) 0.228(2) 0.1531(14) -0.0325(15) 0.0900(12) -0.0078(17)
Cl32 0.2460(19) 0.234(2) 0.1311(13) -0.0121(14) 0.0665(13) -0.0935(16)
C11S 0.137(4) 0.109(4) 0.092(4) 0.019(3) -0.034(3) 0.031(3)
C12S 0.357(6) 0.082(3) 0.142(4) -0.064(3) -0.199(3) 0.120(3)
C13S 0.201(6) 0.072(4) 0.163(6) -0.032(4) -0.008(5) 0.016(4)
C14S 0.143(5) 0.133(4) 0.073(3) -0.044(3) -0.037(3) 0.036(4)
C15S 0.154(5) 0.194(6) 0.069(4) -0.041(4) -0.030(4) 0.071(4)
C16S 0.146(4) 0.184(5) 0.086(4) -0.029(4) -0.020(4) 0.098(4)
C4S 0.116(4) 0.219(6) 0.057(5) -0.002(5) -0.009(4) 0.152(3)
Cl41 0.1614(19) 0.1205(17) 0.1492(19) 0.0421(15) 0.0712(16) 0.0560(15)
Cl42 0.215(3) 0.184(2) 0.0800(16) -0.0226(17) 0.0311(17) 0.084(2)
C5S 0.048(5) 0.048(5) 0.048(5) 0.006(4) 0.011(4) 0.002(4)
Cl51 0.129(2) 0.0472(14) 0.0552(15) -0.0072(12) 0.0157(16) 0.0287(15)
Cl52 0.0228(11) 0.0688(15) 0.113(2) 0.0266(14) -0.0173(13) -0.0109(11)

loop_
_atom_type_symbol
_atom_type_description
_atom_type_scat_dispersion_real
_atom_type_scat_dispersion_imag
_atom_type_scat_source
C C 0.0033 0.0016 'International Tables Vol C Tables 4.2.6.8 and 6.1.1.4'
H H 0.0000 0.0000 'International Tables Vol C Tables 4.2.6.8 and 6.1.1.4'
N N 0.0061 0.0033 'International Tables Vol C Tables 4.2.6.8 and 6.1.1.4'
O O 0.0106 0.0060 'International Tables Vol C Tables 4.2.6.8 and 6.1.1.4'
P P 0.1023 0.0942 'International Tables Vol C Tables 4.2.6.8 and 6.1.1.4'
Cl Cl 0.1484 0.1585 'International Tables Vol C Tables 4.2.6.8 and 6.1.1.4'
Ru Ru -1.2594 0.8363 'International Tables Vol C Tables 4.2.6.8 and 6.1.1.4'

loop_
_geom_angle_atom_site_label_1
_geom_angle_atom_site_label_2
_geom_angle_atom_site_label_3
_geom_angle
C19 Ru1 P13 81.77(8)
C19 Ru1 P14 84.39(7)
P13 Ru1 P14 82.77(3)
C19 Ru1 P12 95.63(7)
P13 Ru1 P12 95.29(3)
P14 Ru1 P12 178.04(3)
C19 Ru1 P11 97.03(8)
P13 Ru1 P11 177.56(3)
P14 Ru1 P11 99.25(3)
P12 Ru1 P11 82.69(3)
C19 Ru1 Cl1 174.07(8)
P13 Ru1 Cl1 102.06(3)
P14 Ru1 Cl1 91.57(3)
P12 Ru1 Cl1 88.56(3)
P11 Ru1 Cl1 79.31(3)
C29 Ru2 P22 88.41(8)
C29 Ru2 P23 97.44(8)
P22 Ru2 P23 95.79(3)
C29 Ru2 P24 92.81(8)
P22 Ru2 P24 176.18(3)
P23 Ru2 P24 80.46(3)
C29 Ru2 P21 82.99(8)
P22 Ru2 P21 83.96(3)
P23 Ru2 P21 179.50(3)
P24 Ru2 P21 99.78(3)
C29 Ru2 Cl2 175.93(8)
P22 Ru2 Cl2 88.06(3)
P23 Ru2 Cl2 84.92(3)
P24 Ru2 Cl2 90.85(3)
P21 Ru2 Cl2 94.64(3)
C39 Ru3 P32 82.60(7)
C39 Ru3 P33 91.43(8)
P32 Ru3 P33 96.34(3)
C39 Ru3 P34 90.01(7)
P32 Ru3 P34 172.49(3)
P33 Ru3 P34 82.43(3)
C39 Ru3 P31 86.15(8)
P32 Ru3 P31 82.43(3)
P33 Ru3 P31 177.41(3)
P34 Ru3 P31 98.49(3)
C39 Ru3 Cl3 173.51(8)
P32 Ru3 Cl3 101.49(3)
P33 Ru3 Cl3 83.15(3)
P34 Ru3 Cl3 85.75(3)
P31 Ru3 Cl3 99.32(3)
C101 P11 C111 103.73(13)
C101 P11 C121 97.42(12)
C111 P11 C121 100.69(13)
C101 P11 Ru1 104.23(10)
C111 P11 Ru1 122.16(9)
C121 P11 Ru1 124.23(10)
C102 P12 C131 102.82(14)
C102 P12 C141 101.18(13)
C131 P12 C141 103.21(14)
C102 P12 Ru1 108.54(9)
C131 P12 Ru1 117.78(9)
C141 P12 Ru1 120.75(10)
C161 P13 C151 100.26(12)
C161 P13 C103 104.11(13)
C151 P13 C103 98.26(12)
C161 P13 Ru1 120.66(9)
C151 P13 Ru1 124.98(10)
C103 P13 Ru1 104.76(9)
C181 P14 C171 103.54(13)
C181 P14 C104 101.93(13)
C171 P14 C104 102.06(14)
C181 P14 Ru1 118.69(10)
C171 P14 Ru1 119.66(9)
C104 P14 Ru1 108.41(9)
C211 P21 C201 101.82(13)
C211 P21 C221 100.40(13)
C201 P21 C221 102.91(13)
C211 P21 Ru2 121.39(10)
C201 P21 Ru2 105.29(10)
C221 P21 Ru2 122.00(11)
C231 P22 C241 101.65(13)
C231 P22 C202 101.93(13)
C241 P22 C202 103.87(13)
C231 P22 Ru2 123.20(10)
C241 P22 Ru2 117.09(9)
C202 P22 Ru2 106.67(9)
C203 P23 C251 103.75(13)
C203 P23 C261 98.43(12)
C251 P23 C261 101.54(12)
C203 P23 Ru2 104.16(9)
C251 P23 Ru2 122.67(9)
C261 P23 Ru2 122.26(10)
C281 P24 C271 101.19(12)
C281 P24 C204 101.54(13)
C271 P24 C204 102.27(12)
C281 P24 Ru2 122.66(9)
C271 P24 Ru2 117.42(9)
C204 P24 Ru2 108.95(9)
C321 P31 C311 100.01(13)
C321 P31 C301 103.57(12)
C311 P31 C301 97.53(12)
C321 P31 Ru3 116.26(10)
C311 P31 Ru3 127.71(10)
C301 P31 Ru3 108.12(9)
C341 P32 C302 102.46(12)
C341 P32 C331 100.93(12)
C302 P32 C331 98.43(12)
C341 P32 Ru3 121.37(8)
C302 P32 Ru3 104.07(8)
C331 P32 Ru3 125.11(8)
C361 P33 C351 102.04(12)
C361 P33 C303 101.70(11)
C351 P33 C303 101.97(12)
C361 P33 Ru3 119.09(10)
C351 P33 Ru3 120.46(9)
C303 P33 Ru3 108.83(9)
C381 P34 C304 104.01(12)
C381 P34 C371 99.87(12)
C304 P34 C371 103.77(13)
C381 P34 Ru3 121.47(9)
C304 P34 Ru3 105.20(9)
C371 P34 Ru3 120.32(8)
C11 N1 C31 115.0(2)
C21 N2 C11 115.6(2)
C31 N3 C21 115.6(2)
N1 C11 N2 125.2(2)
N1 C11 C12 118.0(2)
N2 C11 C12 116.8(2)
C13 C12 C17 118.7(2)
C13 C12 C11 122.1(2)
C17 C12 C11 119.1(2)
C14 C13 C12 120.4(2)
C13 C14 C15 121.4(2)
C16 C15 C14 117.7(2)
C16 C15 C18 120.7(2)
C14 C15 C18 121.6(2)
C15 C16 C17 121.4(2)
C16 C17 C12 120.4(2)
C19 C18 C15 177.8(3)
C18 C19 Ru1 172.2(2)
N2 C21 N3 124.6(2)
N2 C21 C22 117.8(2)
N3 C21 C22 117.6(2)
C23 C22 C27 119.2(2)
C23 C22 C21 120.7(2)
C27 C22 C21 120.1(2)
C22 C23 C24 120.6(3)
C23 C24 C25 120.1(3)
C26 C25 C24 118.8(2)
C26 C25 C28 118.9(2)
C24 C25 C28 122.2(2)
C27 C26 C25 120.4(2)
C26 C27 C22 120.8(2)
C29 C28 C25 172.4(3)
C28 C29 Ru2 177.7(3)
N3 C31 N1 124.0(2)
N3 C31 C32 117.0(2)
N1 C31 C32 118.9(2)
C37 C32 C33 117.2(2)
C37 C32 C31 121.9(2)
C33 C32 C31 120.8(2)
C34 C33 C32 122.7(2)
C33 C34 C35 119.8(3)
C34 C35 C36 118.2(2)
C34 C35 C38 121.6(2)
C36 C35 C38 120.2(2)
C37 C36 C35 120.7(2)
C36 C37 C32 121.3(3)
C39 C38 C35 177.1(3)
C38 C39 Ru3 179.7(3)
C102 C101 P11 108.4(2)
C101 C102 P12 108.20(18)
C104 C103 P13 107.3(2)
C103 C104 P14 111.59(18)
C116 C111 C112 118.7(3)
C116 C111 P11 120.4(2)
C112 C111 P11 120.9(2)
C111 C112 C113 118.6(3)
C114 C113 C112 121.7(3)
C113 C114 C115 120.3(3)
C114 C115 C116 118.1(3)
C111 C116 C115 122.6(3)
C122 C121 C126 118.3(3)
C122 C121 P11 120.7(2)
C126 C121 P11 120.4(2)
C121 C122 C123 121.1(3)
C124 C123 C122 119.9(3)
C125 C124 C123 118.8(3)
C124 C125 C126 121.3(3)
C125 C126 C121 120.5(3)
C132 C131 C136 118.6(3)
C132 C131 P12 122.7(2)
C136 C131 P12 118.7(2)
C131 C132 C133 120.7(3)
C132 C133 C134 119.8(3)
C135 C134 C133 119.9(4)
C134 C135 C136 118.4(3)
C135 C136 C131 122.4(3)
C142 C141 C146 119.1(3)
C142 C141 P12 119.8(2)
C146 C141 P12 121.1(2)
C143 C142 C141 121.7(3)
C144 C143 C142 118.6(3)
C143 C144 C145 121.4(3)
C146 C145 C144 121.1(3)
C145 C146 C141 118.1(3)
C152 C151 C156 118.2(2)
C152 C151 P13 122.1(2)
C156 C151 P13 119.7(2)
C151 C152 C153 119.7(3)
C154 C153 C152 121.2(3)
C153 C154 C155 119.4(3)
C156 C155 C154 120.1(3)
C155 C156 C151 121.4(3)
C162 C161 C166 116.5(3)
C162 C161 P13 122.3(2)
C166 C161 P13 121.3(2)
C163 C162 C161 121.9(3)
C162 C163 C164 120.4(3)
C165 C164 C163 118.8(3)
C164 C165 C166 119.8(3)
C165 C166 C161 122.6(3)
C176 C171 C172 118.1(3)
C176 C171 P14 120.9(2)
C172 C171 P14 121.0(2)
C173 C172 C171 120.5(3)
C172 C173 C174 118.1(3)
C175 C174 C173 122.6(3)
C174 C175 C176 118.8(3)
C175 C176 C171 121.8(3)
C186 C181 C182 116.6(3)
C186 C181 P14 122.6(3)
C182 C181 P14 120.1(2)
C183 C182 C181 124.0(3)
C184 C183 C182 117.7(3)
C185 C184 C183 122.7(4)
C184 C185 C186 119.1(4)
C181 C186 C185 119.9(3)
C202 C201 P21 107.56(19)
C201 C202 P22 108.65(19)
C204 C203 P23 107.79(19)
C203 C204 P24 111.01(19)
C216 C211 C212 117.5(3)
C216 C211 P21 121.8(2)
C212 C211 P21 120.7(2)
C213 C212 C211 120.7(3)
C212 C213 C214 120.7(3)
C215 C214 C213 119.8(3)
C216 C215 C214 120.6(3)
C215 C216 C211 120.7(3)
C226 C221 C222 117.5(3)
C226 C221 P21 121.9(2)
C222 C221 P21 120.5(2)
C221 C222 C223 120.2(3)
C222 C223 C224 121.1(3)
C225 C224 C223 118.2(3)
C224 C225 C226 120.4(4)
C221 C226 C225 122.6(3)
C236 C231 C232 118.4(3)
C236 C231 P22 121.0(2)
C232 C231 P22 120.6(2)
C233 C232 C231 120.6(3)
C234 C233 C232 119.4(3)
C233 C234 C235 121.9(3)
C234 C235 C236 119.4(3)
C235 C236 C231 120.2(3)
C242 C241 C246 116.9(2)
C242 C241 P22 121.0(2)
C246 C241 P22 122.1(2)
C243 C242 C241 121.2(3)
C244 C243 C242 120.9(3)
C243 C244 C245 121.3(3)
C244 C245 C246 118.6(3)
C241 C246 C245 121.0(3)
C256 C251 C252 118.4(3)
C256 C251 P23 122.3(2)
C252 C251 P23 119.2(2)
C251 C252 C253 119.3(3)
C254 C253 C252 122.2(3)
C253 C254 C255 118.9(3)
C254 C255 C256 120.2(3)
C251 C256 C255 120.9(3)
C262 C261 C266 117.6(2)
C262 C261 P23 120.6(2)
C266 C261 P23 121.3(2)
C263 C262 C261 121.1(3)
C264 C263 C262 120.9(3)
C263 C264 C265 119.7(3)
C266 C265 C264 119.9(3)
C265 C266 C261 120.7(3)
C276 C271 C272 119.0(2)
C276 C271 P24 121.2(2)
C272 C271 P24 119.8(2)
C273 C272 C271 121.1(3)
C274 C273 C272 118.8(3)
C275 C274 C273 121.6(3)
C274 C275 C276 119.0(3)
C271 C276 C275 120.5(3)
C286 C281 C282 117.0(3)
C286 C281 P24 122.8(2)
C282 C281 P24 120.1(2)
C283 C282 C281 121.1(3)
C284 C283 C282 120.5(3)
C283 C284 C285 118.8(3)
C286 C285 C284 121.0(3)
C285 C286 C281 121.5(3)
C302 C301 P31 111.52(18)
C301 C302 P32 106.86(17)
C304 C303 P33 112.35(18)
C303 C304 P34 108.65(17)
C312 C311 C316 119.4(3)
C312 C311 P31 121.2(2)
C316 C311 P31 119.1(2)
C311 C312 C313 119.3(3)
C314 C313 C312 120.1(3)
C313 C314 C315 121.3(3)
C314 C315 C316 119.1(3)
C315 C316 C311 120.9(3)
C322 C321 C326 119.0(3)
C322 C321 P31 118.7(2)
C326 C321 P31 122.20(19)
C321 C322 C323 119.0(3)
C324 C323 C322 120.7(3)
C325 C324 C323 120.1(3)
C324 C325 C326 121.3(3)
C325 C326 C321 119.9(2)
C336 C331 C332 118.7(2)
C336 C331 P32 121.06(18)
C332 C331 P32 119.90(19)
C333 C332 C331 120.9(2)
C332 C333 C334 119.6(2)
C335 C334 C333 120.1(3)
C334 C335 C336 120.1(3)
C331 C336 C335 120.5(2)
C346 C341 C342 118.4(2)
C346 C341 P32 120.2(2)
C342 C341 P32 121.35(19)
C343 C342 C341 120.3(2)
C344 C343 C342 121.1(3)
C343 C344 C345 119.5(3)
C346 C345 C344 119.5(3)
C345 C346 C341 121.1(3)
C352 C351 C356 118.8(3)
C352 C351 P33 122.3(2)
C356 C351 P33 118.81(19)
C351 C352 C353 121.1(3)
C354 C353 C352 119.9(3)
C355 C354 C353 120.2(3)
C354 C355 C356 119.9(3)
C351 C356 C355 119.9(3)
C366 C361 C362 117.7(2)
C366 C361 P33 119.5(2)
C362 C361 P33 122.7(2)
C363 C362 C361 119.8(3)
C362 C363 C364 122.6(3)
C363 C364 C365 118.4(3)
C366 C365 C364 120.4(3)
C365 C366 C361 121.1(3)
C372 C371 C376 118.9(2)
C372 C371 P34 119.0(2)
C376 C371 P34 121.6(2)
C371 C372 C373 121.4(3)
C372 C373 C374 120.1(3)
C375 C374 C373 118.9(3)
C374 C375 C376 120.1(3)
C371 C376 C375 120.5(3)
C386 C381 C382 118.9(2)
C386 C381 P34 117.9(2)
C382 C381 P34 123.0(2)
C383 C382 C381 120.6(3)
C384 C383 C382 118.8(3)
C385 C384 C383 121.6(3)
C384 C385 C386 120.3(3)
C385 C386 C381 119.6(3)
Cl12 C1S Cl11 110.8(3)
Cl21 C2S Cl22 114.4(3)
Cl31 C3S Cl32 117.2(4)
Cl65 C6S Cl63 121.4(3)
Cl65 C6S Cl61 97.2(3)
Cl63 C6S Cl61 32.6(2)
Cl65 C6S Cl62 28.78(18)
Cl63 C6S Cl62 122.5(3)
Cl61 C6S Cl62 112.5(3)
Cl65 C6S Cl64 36.3(2)
Cl63 C6S Cl64 99.5(2)
Cl61 C6S Cl64 68.2(3)
Cl62 C6S Cl64 64.1(2)
C12S C11S C16S 120.0
C13S C12S C11S 120.0
C12S C13S C14S 120.0
C15S C14S C13S 120.0
C14S C15S C16S 120.0
C15S C16S C11S 120.0
Cl42 C4S Cl41 125.2(5)
C23S C22S C21S 119.6(7)
C24S C23S C22S 108.7(6)
C23S C24S C25S 97.5(6)
C24S C25S C26S 108.0(6)
Cl51 C5S Cl52 103.4(4)
C31S C32S C33S 103.8(6)
C34S C33S C32S 108.9(6)
C33S C34S C35S 105.7(7)
C36S C35S C34S 105.9(6)

loop_
_geom_bond_atom_site_label_1
_geom_bond_atom_site_label_2
_geom_bond_distance
Ru1 C19 2.000(3)
Ru1 P13 2.3479(9)
Ru1 P14 2.3504(8)
Ru1 P12 2.3723(8)
Ru1 P11 2.3930(9)
Ru1 Cl1 2.4708(8)
Ru2 C29 1.979(2)
Ru2 P22 2.3568(9)
Ru2 P23 2.3606(9)
Ru2 P24 2.3737(9)
Ru2 P21 2.3742(10)
Ru2 Cl2 2.4956(8)
Ru3 C39 1.987(2)
Ru3 P32 2.3548(7)
Ru3 P33 2.3550(9)
Ru3 P34 2.3655(8)
Ru3 P31 2.3727(9)
Ru3 Cl3 2.5111(8)
P11 C101 1.829(3)
P11 C111 1.831(3)
P11 C121 1.850(3)
P12 C102 1.830(3)
P12 C131 1.831(3)
P12 C141 1.837(3)
P13 C161 1.822(3)
P13 C151 1.839(3)
P13 C103 1.844(3)
P14 C181 1.811(3)
P14 C171 1.824(3)
P14 C104 1.845(3)
P21 C211 1.818(3)
P21 C201 1.836(3)
P21 C221 1.839(3)
P22 C231 1.829(3)
P22 C241 1.830(3)
P22 C202 1.844(3)
P23 C203 1.825(3)
P23 C251 1.830(3)
P23 C261 1.842(3)
P24 C281 1.824(3)
P24 C271 1.835(3)
P24 C204 1.864(3)
P31 C321 1.829(3)
P31 C311 1.850(3)
P31 C301 1.864(2)
P32 C341 1.832(3)
P32 C302 1.853(3)
P32 C331 1.855(3)
P33 C361 1.819(3)
P33 C351 1.849(3)
P33 C303 1.869(2)
P34 C381 1.829(3)
P34 C304 1.837(3)
P34 C371 1.845(3)
N1 C11 1.333(3)
N1 C31 1.351(3)
N2 C21 1.318(3)
N2 C11 1.343(3)
N3 C31 1.339(3)
N3 C21 1.349(3)
C11 C12 1.493(4)
C12 C13 1.381(3)
C12 C17 1.405(4)
C13 C14 1.372(4)
C14 C15 1.410(4)
C15 C16 1.377(3)
C15 C18 1.453(4)
C16 C17 1.379(4)
C18 C19 1.187(4)
C21 C22 1.476(3)
C22 C23 1.380(4)
C22 C27 1.388(4)
C23 C24 1.384(4)
C24 C25 1.396(4)
C25 C26 1.392(4)
C25 C28 1.450(4)
C26 C27 1.370(3)
C28 C29 1.181(4)
C31 C32 1.457(4)
C32 C37 1.387(3)
C32 C33 1.404(4)
C33 C34 1.369(4)
C34 C35 1.400(4)
C35 C36 1.416(4)
C35 C38 1.448(4)
C36 C37 1.381(4)
C38 C39 1.205(4)
C101 C102 1.528(4)
C103 C104 1.511(4)
C111 C116 1.375(4)
C111 C112 1.398(4)
C112 C113 1.406(4)
C113 C114 1.366(5)
C114 C115 1.382(5)
C115 C116 1.400(4)
C121 C122 1.375(4)
C121 C126 1.398(4)
C122 C123 1.398(4)
C123 C124 1.396(5)
C124 C125 1.368(5)
C125 C126 1.385(4)
C131 C132 1.354(4)
C131 C136 1.381(4)
C132 C133 1.378(5)
C133 C134 1.399(5)
C134 C135 1.363(5)
C135 C136 1.377(5)
C141 C142 1.395(4)
C141 C146 1.407(4)
C142 C143 1.378(4)
C143 C144 1.354(5)
C144 C145 1.385(5)
C145 C146 1.380(4)
C151 C152 1.385(4)
C151 C156 1.424(4)
C152 C153 1.411(4)
C153 C154 1.376(5)
C154 C155 1.395(4)
C155 C156 1.368(4)
C161 C162 1.376(4)
C161 C166 1.391(4)
C162 C163 1.364(4)
C163 C164 1.398(5)
C164 C165 1.363(5)
C165 C166 1.374(4)
C171 C176 1.388(4)
C171 C172 1.402(4)
C172 C173 1.380(5)
C173 C174 1.398(5)
C174 C175 1.343(5)
C175 C176 1.373(4)
C181 C186 1.360(5)
C181 C182 1.412(4)
C182 C183 1.375(5)
C183 C184 1.361(6)
C184 C185 1.338(5)
C185 C186 1.468(5)
C201 C202 1.529(4)
C203 C204 1.507(4)
C211 C216 1.413(4)
C211 C212 1.417(4)
C212 C213 1.357(5)
C213 C214 1.392(4)
C214 C215 1.374(5)
C215 C216 1.369(4)
C221 C226 1.364(5)
C221 C222 1.372(4)
C222 C223 1.380(4)
C223 C224 1.403(5)
C224 C225 1.332(6)
C225 C226 1.386(5)
C231 C236 1.404(4)
C231 C232 1.412(4)
C232 C233 1.380(4)
C233 C234 1.370(5)
C234 C235 1.373(4)
C235 C236 1.392(4)
C241 C242 1.387(4)
C241 C246 1.407(4)
C242 C243 1.376(4)
C243 C244 1.348(5)
C244 C245 1.361(5)
C245 C246 1.409(4)
C251 C256 1.383(4)
C251 C252 1.394(4)
C252 C253 1.408(4)
C253 C254 1.354(4)
C254 C255 1.377(4)
C255 C256 1.408(4)
C261 C262 1.397(4)
C261 C266 1.400(4)
C262 C263 1.380(4)
C263 C264 1.358(4)
C264 C265 1.394(5)
C265 C266 1.390(4)
C271 C276 1.382(4)
C271 C272 1.397(4)
C272 C273 1.383(4)
C273 C274 1.380(5)
C274 C275 1.378(4)
C275 C276 1.399(4)
C281 C286 1.402(4)
C281 C282 1.417(4)
C282 C283 1.377(4)
C283 C284 1.375(4)
C284 C285 1.404(5)
C285 C286 1.350(4)
C301 C302 1.536(4)
C303 C304 1.523(4)
C311 C312 1.385(4)
C311 C316 1.389(5)
C312 C313 1.395(4)
C313 C314 1.366(5)
C314 C315 1.369(5)
C315 C316 1.376(5)
C321 C322 1.405(4)
C321 C326 1.415(4)
C322 C323 1.412(4)
C323 C324 1.379(4)
C324 C325 1.367(4)
C325 C326 1.382(4)
C331 C336 1.380(4)
C331 C332 1.407(3)
C332 C333 1.378(4)
C333 C334 1.385(4)
C334 C335 1.385(4)
C335 C336 1.390(4)
C341 C346 1.377(4)
C341 C342 1.390(4)
C342 C343 1.372(4)
C343 C344 1.353(4)
C344 C345 1.392(4)
C345 C346 1.374(4)
C351 C352 1.368(3)
C351 C356 1.399(4)
C352 C353 1.389(4)
C353 C354 1.376(4)
C354 C355 1.369(4)
C355 C356 1.402(4)
C361 C366 1.399(4)
C361 C362 1.400(4)
C362 C363 1.360(4)
C363 C364 1.360(4)
C364 C365 1.390(4)
C365 C366 1.363(4)
C371 C372 1.370(4)
C371 C376 1.376(4)
C372 C373 1.373(4)
C373 C374 1.399(4)
C374 C375 1.372(4)
C375 C376 1.404(4)
C381 C386 1.395(4)
C381 C382 1.405(4)
C382 C383 1.386(4)
C383 C384 1.372(4)
C384 C385 1.370(4)
C385 C386 1.382(4)
C1S Cl12 1.750(4)
C1S Cl11 1.770(5)
C2S Cl21 1.714(5)
C2S Cl22 1.739(5)
C3S Cl31 1.645(5)
C3S Cl32 1.680(6)
C6S Cl65 1.639(5)
C6S Cl63 1.724(4)
C6S Cl61 1.732(6)
C6S Cl62 1.756(5)
C6S Cl64 1.776(5)
C11S C12S 1.3900
C11S C16S 1.3900
C12S C13S 1.3900
C13S C14S 1.3900
C14S C15S 1.3900
C15S C16S 1.3900
C4S Cl42 1.546(7)
C4S Cl41 1.630(7)
C21S C22S 1.570(9)
C22S C23S 1.556(8)
C23S C24S 1.473(9)
C24S C25S 1.529(10)
C25S C26S 1.535(10)
C5S Cl51 1.679(8)
C5S Cl52 1.793(7)
C31S C32S 1.590(9)
C32S C33S 1.608(8)
C33S C34S 1.523(9)
C34S C35S 1.618(10)
C35S C36S 1.534(7)
